data_4338046
loop_
_publ_author_name
'Tanifuji, Kazuki'
'Yamada, Norihiro'
'Tajima, Tomoyuki'
'Sasamori, Takahiro'
'Tokitoh, Norihiro'
'Matsuo, Tsukasa'
'Tamao, Kohei'
'Ohki, Yasuhiro'
'Tatsumi, Kazuyuki'

_publ_section_title
;
 A convenient route to synthetic analogues of the oxidized form of
 high-potential iron-sulfur proteins.
;
_journal_issue 8
_journal_name_full 'Inorganic chemistry'
_journal_page_first 4000
_journal_page_last 4009
_journal_paper_doi 10.1021/ic402890k
_journal_volume 53
_journal_year 2014
_chemical_formula_moiety 'C125 H134 Fe4 N S8'
_chemical_formula_sum 'C125 H134 Fe4 N S8'
_chemical_formula_weight 2130.31
_space_group_IT_number 2
_symmetry_cell_setting triclinic
_symmetry_Int_Tables_number 2
_symmetry_space_group_name_Hall '-P 1'
_symmetry_space_group_name_H-M 'P -1'
_atom_sites_solution_hydrogens geom
_atom_sites_solution_primary direct
_atom_sites_solution_secondary difmap
_cell_angle_alpha 94.710(3)
_cell_angle_beta 92.6277(18)
_cell_angle_gamma 100.580(3)
_cell_formula_units_Z 2
_cell_length_a 14.982(2)
_cell_length_b 16.228(2)
_cell_length_c 23.468(3)
_cell_measurement_reflns_used 25391
_cell_measurement_temperature 173
_cell_measurement_theta_max 27.50
_cell_measurement_theta_min 3.00
_cell_volume 5579.0(12)
_computing_cell_refinement 'CrystalClear-SM Expert 2.0 r4'
_computing_data_collection 'CrystalClear-SM Expert 2.0 r4 (Rigaku, 2009)'
_computing_data_reduction 'CrystalClear-SM Expert 2.0 r4'
_computing_molecular_graphics 'CrystalStructure 4.0'
_computing_publication_material 'CrystalStructure 4.0 (Rigaku, 2011)'
_computing_structure_refinement 'SHELXL97 (Sheldrick, 2008)'
_computing_structure_solution 'SHELXS97 (Sheldrick, 2008)'
_diffrn_ambient_temperature 173
_diffrn_detector_area_resol_mean 7.314
_diffrn_measured_fraction_theta_full 0.993
_diffrn_measured_fraction_theta_max 0.993
_diffrn_measurement_device_type 'Rigaku Saturn70'
_diffrn_measurement_method \w
_diffrn_radiation_type 'Mo K\a'
_diffrn_radiation_wavelength 0.71070
_diffrn_reflns_av_R_equivalents 0.0529
_diffrn_reflns_limit_h_max 19
_diffrn_reflns_limit_h_min -19
_diffrn_reflns_limit_k_max 20
_diffrn_reflns_limit_k_min -21
_diffrn_reflns_limit_l_max 30
_diffrn_reflns_limit_l_min -30
_diffrn_reflns_number 69030
_diffrn_reflns_theta_full 27.47
_diffrn_reflns_theta_max 27.47
_diffrn_reflns_theta_min 3.04
_diffrn_standards_number 0
_exptl_absorpt_coefficient_mu 0.708
_exptl_absorpt_correction_T_max 0.979
_exptl_absorpt_correction_T_min 0.899
_exptl_absorpt_correction_type multi-scan
_exptl_absorpt_process_details 'REQAB (Rigaku, 1998)'
_exptl_crystal_colour black
_exptl_crystal_density_diffrn 1.268
_exptl_crystal_density_method 'not measured'
_exptl_crystal_description platet
_exptl_crystal_F_000 2246.00
_exptl_crystal_size_max 0.170
_exptl_crystal_size_mid 0.080
_exptl_crystal_size_min 0.030
_refine_diff_density_max 1.15
_refine_diff_density_min -0.84
_refine_ls_extinction_method none
_refine_ls_goodness_of_fit_ref 1.097
_refine_ls_hydrogen_treatment constr
_refine_ls_number_parameters 1193
_refine_ls_number_reflns 25391
_refine_ls_number_restraints 0
_refine_ls_R_factor_gt 0.0687
_refine_ls_shift/su_max 0.003
_refine_ls_structure_factor_coef Fsqd
_refine_ls_weighting_details 'w = 1/[\s^2^(Fo^2^)+(0.1354P)^2^+5.4045P] where P=(Fo^2^+2Fc^2^)/3'
_refine_ls_weighting_scheme calc
_refine_ls_wR_factor_ref 0.2499
_reflns_number_gt 17873
_reflns_number_total 25391
_reflns_threshold_expression F^2^>2.0\s(F^2^)
_cod_data_source_file ic402890k_si_001.cif
_cod_data_source_block '[NBu4]_2d'
_cod_depositor_comments 'Adding full bibliography for 4338042--4338047.cif.'
_cod_database_code 4338046

loop_
_symmetry_equiv_pos_site_id
_symmetry_equiv_pos_as_xyz
1 +X,+Y,+Z
2 -X,-Y,-Z

loop_
_atom_site_label
_atom_site_type_symbol
_atom_site_fract_x
_atom_site_fract_y
_atom_site_fract_z
_atom_site_U_iso_or_equiv
_atom_site_adp_type
_atom_site_occupancy
_atom_site_symmetry_multiplicity
_atom_site_calc_flag
_atom_site_refinement_flags
Fe1 Fe 0.19075(4) 0.39672(3) 0.31038(2) 0.02989(14) Uani 1 2 d .
Fe2 Fe 0.12472(4) 0.21927(3) 0.28770(2) 0.03020(15) Uani 1 2 d .
Fe3 Fe 0.24742(4) 0.30806(4) 0.21681(2) 0.03090(15) Uani 1 2 d .
Fe4 Fe 0.30014(4) 0.28242(4) 0.33064(2) 0.03004(15) Uani 1 2 d .
S1 S 0.10454(7) 0.32385(6) 0.23115(4) 0.0317(2) Uani 1 2 d .
S2 S 0.17218(7) 0.29593(6) 0.37282(4) 0.0318(2) Uani 1 2 d .
S3 S 0.33328(7) 0.40232(6) 0.28455(4) 0.0325(2) Uani 1 2 d .
S4 S 0.25341(7) 0.18364(6) 0.25607(5) 0.0340(2) Uani 1 2 d .
S5 S 0.12350(8) 0.50855(7) 0.32417(5) 0.0396(3) Uani 1 2 d .
S6 S -0.00654(7) 0.12517(6) 0.27877(5) 0.0358(2) Uani 1 2 d .
S7 S 0.29948(8) 0.29399(8) 0.12861(5) 0.0412(3) Uani 1 2 d .
S8 S 0.39989(7) 0.24989(7) 0.39453(4) 0.0359(2) Uani 1 2 d .
N1 N -0.1720(3) 0.3654(3) 0.17084(17) 0.0425(9) Uani 1 2 d .
C1 C 0.1805(3) 0.6021(3) 0.36558(18) 0.0342(9) Uani 1 2 d .
C2 C 0.2399(3) 0.6029(3) 0.41331(19) 0.0352(9) Uani 1 2 d .
C3 C 0.2792(3) 0.6817(3) 0.4425(2) 0.0410(10) Uani 1 2 d .
C4 C 0.2599(3) 0.7559(3) 0.4263(2) 0.0455(11) Uani 1 2 d .
C5 C 0.2003(3) 0.7545(3) 0.3799(2) 0.0433(10) Uani 1 2 d .
C6 C 0.1603(3) 0.6782(3) 0.3480(2) 0.0390(9) Uani 1 2 d .
C7 C 0.2652(3) 0.5277(3) 0.43669(19) 0.0376(9) Uani 1 2 d .
C8 C 0.3539(3) 0.5120(3) 0.4306(2) 0.0456(11) Uani 1 2 d .
C9 C 0.3814(4) 0.4486(4) 0.4591(3) 0.0597(15) Uani 1 2 d .
C10 C 0.3248(5) 0.4024(4) 0.4938(3) 0.0659(17) Uani 1 2 d .
C11 C 0.2389(4) 0.4177(3) 0.5001(2) 0.0579(14) Uani 1 2 d .
C12 C 0.2066(4) 0.4813(3) 0.4725(2) 0.0451(11) Uani 1 2 d .
C13 C 0.4187(4) 0.5629(4) 0.3952(3) 0.0622(16) Uani 1 2 d .
C14 C 0.1135(4) 0.4982(4) 0.4806(3) 0.0580(14) Uani 1 2 d .
C15 C 0.0979(4) 0.6832(3) 0.2977(2) 0.0465(11) Uani 1 2 d .
C16 C 0.0041(4) 0.6592(3) 0.3014(2) 0.0520(13) Uani 1 2 d .
C17 C -0.0539(5) 0.6670(4) 0.2541(3) 0.0714(19) Uani 1 2 d .
C18 C -0.0153(6) 0.6983(4) 0.2046(3) 0.079(2) Uani 1 2 d .
C19 C 0.0747(6) 0.7243(4) 0.2030(3) 0.0711(18) Uani 1 2 d .
C20 C 0.1338(5) 0.7194(3) 0.2496(2) 0.0597(15) Uani 1 2 d .
C21 C -0.0363(4) 0.6318(3) 0.3559(3) 0.0582(15) Uani 1 2 d .
C22 C 0.2349(5) 0.7557(4) 0.2466(3) 0.0716(18) Uani 1 2 d .
C23 C 0.0014(3) 0.0369(3) 0.31812(19) 0.0358(9) Uani 1 2 d .
C24 C -0.0001(3) 0.0423(3) 0.37841(19) 0.0355(9) Uani 1 2 d .
C25 C 0.0083(3) -0.0285(3) 0.4068(2) 0.0415(10) Uani 1 2 d .
C26 C 0.0163(3) -0.1040(3) 0.3771(2) 0.0437(10) Uani 1 2 d .
C27 C 0.0119(3) -0.1105(3) 0.3176(2) 0.0426(10) Uani 1 2 d .
C28 C 0.0031(3) -0.0409(3) 0.28778(19) 0.0391(10) Uani 1 2 d .
C29 C -0.0158(3) 0.1175(3) 0.41532(19) 0.0379(9) Uani 1 2 d .
C30 C 0.0523(3) 0.1616(3) 0.45524(19) 0.0399(10) Uani 1 2 d .
C31 C 0.0318(4) 0.2258(3) 0.4929(2) 0.0462(11) Uani 1 2 d .
C32 C -0.0531(4) 0.2449(4) 0.4922(2) 0.0544(13) Uani 1 2 d .
C33 C -0.1218(4) 0.2009(4) 0.4534(2) 0.0518(12) Uani 1 2 d .
C34 C -0.1035(3) 0.1374(3) 0.4138(2) 0.0436(10) Uani 1 2 d .
C35 C 0.1451(3) 0.1400(3) 0.4601(2) 0.0461(11) Uani 1 2 d .
C36 C -0.1786(3) 0.0923(4) 0.3725(2) 0.0531(13) Uani 1 2 d .
C37 C -0.0146(4) -0.0590(3) 0.2243(2) 0.0463(12) Uani 1 2 d .
C38 C -0.1041(5) -0.0819(4) 0.2018(3) 0.0643(16) Uani 1 2 d .
C39 C -0.1204(6) -0.1082(4) 0.1434(3) 0.082(2) Uani 1 2 d .
C40 C -0.0530(7) -0.1117(4) 0.1095(3) 0.093(3) Uani 1 2 d .
C41 C 0.0379(6) -0.0898(4) 0.1301(2) 0.072(2) Uani 1 2 d .
C42 C 0.0571(5) -0.0630(3) 0.1880(2) 0.0553(14) Uani 1 2 d .
C43 C -0.1819(5) -0.0795(6) 0.2408(3) 0.094(3) Uani 1 2 d .
C44 C 0.1535(4) -0.0381(4) 0.2107(2) 0.0600(14) Uani 1 2 d .
C45 C 0.2445(3) 0.3412(3) 0.07435(18) 0.0359(9) Uani 1 2 d .
C46 C 0.2011(3) 0.2866(3) 0.02693(18) 0.0373(9) Uani 1 2 d .
C47 C 0.1657(3) 0.3223(3) -0.0190(2) 0.0449(11) Uani 1 2 d .
C48 C 0.1722(3) 0.4070(3) -0.0193(2) 0.0457(11) Uani 1 2 d .
C49 C 0.2158(3) 0.4603(3) 0.0270(2) 0.0440(10) Uani 1 2 d .
C50 C 0.2516(3) 0.4290(3) 0.07414(19) 0.0387(9) Uani 1 2 d .
C51 C 0.1939(3) 0.1929(3) 0.0241(2) 0.0430(10) Uani 1 2 d .
C52 C 0.1200(4) 0.1438(3) 0.0455(2) 0.0495(12) Uani 1 2 d .
C53 C 0.1102(5) 0.0569(4) 0.0372(3) 0.0665(16) Uani 1 2 d .
C54 C 0.1757(6) 0.0198(4) 0.0093(3) 0.078(2) Uani 1 2 d .
C55 C 0.2490(5) 0.0684(4) -0.0096(3) 0.0718(19) Uani 1 2 d .
C56 C 0.2601(4) 0.1576(4) -0.0035(2) 0.0534(13) Uani 1 2 d .
C57 C 0.0489(4) 0.1813(4) 0.0764(3) 0.0651(15) Uani 1 2 d .
C58 C 0.3421(4) 0.2115(5) -0.0249(3) 0.0701(17) Uani 1 2 d .
C59 C 0.3000(3) 0.4870(3) 0.1225(2) 0.0435(10) Uani 1 2 d .
C60 C 0.3947(4) 0.5099(3) 0.1264(2) 0.0471(11) Uani 1 2 d .
C61 C 0.4371(4) 0.5641(4) 0.1714(3) 0.0576(14) Uani 1 2 d .
C62 C 0.3868(5) 0.5954(4) 0.2136(3) 0.0623(15) Uani 1 2 d .
C63 C 0.2943(5) 0.5730(3) 0.2098(2) 0.0582(14) Uani 1 2 d .
C64 C 0.2482(4) 0.5225(3) 0.1631(2) 0.0448(11) Uani 1 2 d .
C65 C 0.4487(4) 0.4748(4) 0.0810(3) 0.0643(15) Uani 1 2 d .
C66 C 0.1461(4) 0.5044(3) 0.1575(2) 0.0500(12) Uani 1 2 d .
C67 C 0.4739(3) 0.1881(3) 0.36185(18) 0.0332(8) Uani 1 2 d .
C68 C 0.4670(3) 0.1047(3) 0.37644(19) 0.0365(9) Uani 1 2 d .
C69 C 0.5239(3) 0.0551(3) 0.3513(2) 0.0458(11) Uani 1 2 d .
C70 C 0.5881(3) 0.0867(3) 0.3154(2) 0.0462(11) Uani 1 2 d .
C71 C 0.5985(3) 0.1702(3) 0.3042(2) 0.0419(10) Uani 1 2 d .
C72 C 0.5425(3) 0.2219(3) 0.32689(18) 0.0358(9) Uani 1 2 d .
C73 C 0.4039(3) 0.0684(3) 0.41982(19) 0.0369(9) Uani 1 2 d .
C74 C 0.3210(3) 0.0156(3) 0.4032(2) 0.0410(10) Uani 1 2 d .
C75 C 0.2674(4) -0.0202(3) 0.4443(2) 0.0483(12) Uani 1 2 d .
C76 C 0.2953(4) -0.0047(4) 0.5014(3) 0.0614(15) Uani 1 2 d .
C77 C 0.3771(5) 0.0471(4) 0.5174(3) 0.0662(16) Uani 1 2 d .
C78 C 0.4331(4) 0.0845(3) 0.4777(2) 0.0492(12) Uani 1 2 d .
C79 C 0.2873(4) -0.0016(4) 0.3407(2) 0.0565(14) Uani 1 2 d .
C80 C 0.5224(4) 0.1427(4) 0.4975(3) 0.0683(17) Uani 1 2 d .
C81 C 0.5591(3) 0.3118(3) 0.31338(18) 0.0355(9) Uani 1 2 d .
C82 C 0.5971(3) 0.3766(3) 0.3554(2) 0.0424(10) Uani 1 2 d .
C83 C 0.6136(4) 0.4582(3) 0.3413(3) 0.0519(13) Uani 1 2 d .
C84 C 0.5887(4) 0.4778(4) 0.2866(3) 0.0570(15) Uani 1 2 d .
C85 C 0.5522(3) 0.4132(4) 0.2450(2) 0.0502(13) Uani 1 2 d .
C86 C 0.5379(3) 0.3303(3) 0.2573(2) 0.0414(10) Uani 1 2 d .
C87 C 0.6239(4) 0.3570(3) 0.4151(2) 0.0517(12) Uani 1 2 d .
C88 C 0.4991(3) 0.2618(4) 0.2115(2) 0.0501(12) Uani 1 2 d .
C89 C -0.1291(3) 0.3919(4) 0.2308(2) 0.0478(11) Uani 1 2 d .
C90 C -0.1942(4) 0.3773(5) 0.2784(3) 0.0682(17) Uani 1 2 d .
C91 C -0.1434(4) 0.4012(4) 0.3367(3) 0.0652(15) Uani 1 2 d .
C92 C -0.0846(6) 0.3419(5) 0.3511(3) 0.084(2) Uani 1 2 d .
C93 C -0.0967(3) 0.3851(3) 0.1298(2) 0.0446(11) Uani 1 2 d .
C94 C -0.1223(3) 0.3518(4) 0.0674(2) 0.0499(12) Uani 1 2 d .
C95 C -0.0492(4) 0.3873(4) 0.0288(2) 0.0523(12) Uani 1 2 d .
C96 C -0.0688(4) 0.3487(4) -0.0328(2) 0.0603(14) Uani 1 2 d .
C97 C -0.2128(3) 0.2721(3) 0.1634(2) 0.0472(11) Uani 1 2 d .
C98 C -0.1478(4) 0.2126(3) 0.1752(3) 0.0543(13) Uani 1 2 d .
C99 C -0.1866(4) 0.1228(4) 0.1508(3) 0.0654(15) Uani 1 2 d .
C100 C -0.2760(5) 0.0860(5) 0.1731(4) 0.087(2) Uani 1 2 d .
C101 C -0.2493(3) 0.4115(3) 0.1580(2) 0.0475(11) Uani 1 2 d .
C102 C -0.2264(4) 0.5068(4) 0.1701(3) 0.0597(14) Uani 1 2 d .
C103 C -0.3022(4) 0.5465(4) 0.1450(3) 0.0680(18) Uani 1 2 d .
C104 C -0.2902(5) 0.6395(5) 0.1593(4) 0.098(3) Uani 1 2 d .
C105 C 0.6781(5) 0.2171(5) -0.0381(3) 0.0709(17) Uani 1 2 d .
C106 C 0.6502(5) 0.1784(4) 0.0094(3) 0.0701(17) Uani 1 2 d .
C107 C 0.6012(5) 0.2130(5) 0.0499(3) 0.079(2) Uani 1 2 d .
C108 C 0.5792(5) 0.2884(6) 0.0430(4) 0.084(2) Uani 1 2 d .
C109 C 0.6033(6) 0.3284(6) -0.0026(5) 0.093(2) Uani 1 2 d .
C110 C 0.6509(6) 0.2937(5) -0.0443(4) 0.091(2) Uani 1 2 d .
C111 C 0.7292(7) 0.1772(7) -0.0826(4) 0.131(4) Uani 1 2 d .
C112 C 0.4903(5) 0.9332(6) 0.1515(4) 0.095(3) Uani 1 2 d .
C113 C 0.4911(5) 0.9627(6) 0.0982(3) 0.087(2) Uani 1 2 d .
C114 C 0.4470(7) 1.0248(7) 0.0859(4) 0.105(3) Uani 1 2 d .
C115 C 0.3989(7) 1.0609(6) 0.1306(5) 0.102(3) Uani 1 2 d .
C116 C 0.4017(6) 1.0313(6) 0.1828(4) 0.096(3) Uani 1 2 d .
C117 C 0.4445(6) 0.9688(6) 0.1917(3) 0.090(2) Uani 1 2 d .
C118 C 0.5355(9) 0.8604(10) 0.1608(5) 0.164(6) Uani 1 2 d .
C142 C 0.5958(5) 0.7825(4) 0.3425(2) 0.138(4) Uiso 1 2 d .
C143 C 0.6656(5) 0.8523(4) 0.3551(4) 0.194(6) Uiso 1 2 d .
C144 C 0.7541(5) 0.8411(6) 0.3683(4) 0.228(8) Uiso 1 2 d .
C145 C 0.7728(5) 0.7600(6) 0.3689(3) 0.122(3) Uiso 1 2 d .
C146 C 0.7029(6) 0.6902(5) 0.3563(5) 0.205(7) Uiso 1 2 d .
C147 C 0.6145(6) 0.7015(4) 0.3432(4) 0.212(7) Uiso 1 2 d .
C148 C 0.4981(5) 0.7949(6) 0.3280(4) 0.125(3) Uiso 1 2 d .
H1 H 0.32059 0.68326 0.47458 0.0492 Uiso 1 2 calc R
H2 H 0.28739 0.80787 0.44689 0.0545 Uiso 1 2 calc R
H3 H 0.18577 0.80581 0.36912 0.0520 Uiso 1 2 calc R
H4 H 0.44068 0.43702 0.45446 0.0717 Uiso 1 2 calc R
H5 H 0.34525 0.35976 0.51341 0.0791 Uiso 1 2 calc R
H6 H 0.19999 0.38448 0.52377 0.0694 Uiso 1 2 calc R
H7 H 0.43663 0.52601 0.36435 0.0747 Uiso 1 2 calc R
H8 H 0.47281 0.59067 0.41927 0.0747 Uiso 1 2 calc R
H9 H 0.38952 0.60551 0.3787 0.0747 Uiso 1 2 calc R
H10 H 0.10762 0.51441 0.52121 0.0696 Uiso 1 2 calc R
H11 H 0.06854 0.44731 0.46804 0.0696 Uiso 1 2 calc R
H12 H 0.10313 0.544 0.45792 0.0696 Uiso 1 2 calc R
H13 H -0.11796 0.65129 0.25535 0.0857 Uiso 1 2 calc R
H14 H -0.05386 0.70113 0.17177 0.0947 Uiso 1 2 calc R
H15 H 0.0986 0.74643 0.16947 0.0854 Uiso 1 2 calc R
H16 H -0.01964 0.67768 0.38653 0.0699 Uiso 1 2 calc R
H17 H -0.013 0.58233 0.36682 0.0699 Uiso 1 2 calc R
H18 H -0.10274 0.61749 0.34988 0.0699 Uiso 1 2 calc R
H19 H 0.27025 0.71115 0.25068 0.0859 Uiso 1 2 calc R
H20 H 0.25399 0.80063 0.27763 0.0859 Uiso 1 2 calc R
H21 H 0.24522 0.77869 0.20963 0.0859 Uiso 1 2 calc R
H22 H 0.00863 -0.02483 0.44742 0.0498 Uiso 1 2 calc R
H23 H 0.02472 -0.15076 0.39721 0.0525 Uiso 1 2 calc R
H24 H 0.01485 -0.16274 0.29701 0.0511 Uiso 1 2 calc R
H25 H 0.07802 0.25671 0.51949 0.0555 Uiso 1 2 calc R
H26 H -0.06543 0.28862 0.51837 0.0653 Uiso 1 2 calc R
H27 H -0.18116 0.21377 0.45378 0.0622 Uiso 1 2 calc R
H28 H 0.16115 0.11889 0.42235 0.0553 Uiso 1 2 calc R
H29 H 0.14529 0.09646 0.48671 0.0553 Uiso 1 2 calc R
H30 H 0.18955 0.19035 0.4745 0.0553 Uiso 1 2 calc R
H31 H -0.18657 0.03157 0.37576 0.0638 Uiso 1 2 calc R
H32 H -0.16348 0.10396 0.33342 0.0638 Uiso 1 2 calc R
H33 H -0.23518 0.11158 0.38117 0.0638 Uiso 1 2 calc R
H34 H -0.18136 -0.12398 0.12772 0.0983 Uiso 1 2 calc R
H35 H -0.06673 -0.12948 0.06994 0.1115 Uiso 1 2 calc R
H36 H 0.08561 -0.0931 0.10521 0.0870 Uiso 1 2 calc R
H37 H -0.17774 -0.02203 0.25867 0.1122 Uiso 1 2 calc R
H38 H -0.17807 -0.11776 0.27065 0.1122 Uiso 1 2 calc R
H39 H -0.23998 -0.09702 0.2183 0.1122 Uiso 1 2 calc R
H40 H 0.16471 -0.07283 0.24157 0.0720 Uiso 1 2 calc R
H41 H 0.16544 0.02134 0.22573 0.0720 Uiso 1 2 calc R
H42 H 0.1939 -0.04626 0.17992 0.0720 Uiso 1 2 calc R
H43 H 0.13616 0.28638 -0.05096 0.0538 Uiso 1 2 calc R
H44 H 0.14697 0.42953 -0.05113 0.0548 Uiso 1 2 calc R
H45 H 0.2212 0.51948 0.02623 0.0528 Uiso 1 2 calc R
H46 H 0.05857 0.02223 0.05041 0.0799 Uiso 1 2 calc R
H47 H 0.16839 -0.03974 0.00384 0.0931 Uiso 1 2 calc R
H48 H 0.29398 0.04268 -0.02728 0.0862 Uiso 1 2 calc R
H49 H 0.00143 0.136 0.08691 0.0781 Uiso 1 2 calc R
H50 H 0.0218 0.21666 0.05131 0.0781 Uiso 1 2 calc R
H51 H 0.07717 0.2156 0.11112 0.0781 Uiso 1 2 calc R
H52 H 0.37675 0.24735 0.0073 0.0841 Uiso 1 2 calc R
H53 H 0.32234 0.24697 -0.05305 0.0841 Uiso 1 2 calc R
H54 H 0.38054 0.17545 -0.04298 0.0841 Uiso 1 2 calc R
H55 H 0.50144 0.58062 0.17376 0.0691 Uiso 1 2 calc R
H56 H 0.41679 0.6323 0.24503 0.0748 Uiso 1 2 calc R
H57 H 0.26062 0.59242 0.23974 0.0699 Uiso 1 2 calc R
H58 H 0.49063 0.4431 0.09864 0.0772 Uiso 1 2 calc R
H59 H 0.48355 0.52119 0.06234 0.0772 Uiso 1 2 calc R
H60 H 0.40726 0.43743 0.05246 0.0772 Uiso 1 2 calc R
H61 H 0.12383 0.55742 0.1559 0.0600 Uiso 1 2 calc R
H62 H 0.1225 0.47631 0.19054 0.0600 Uiso 1 2 calc R
H63 H 0.12525 0.46785 0.12225 0.0600 Uiso 1 2 calc R
H64 H 0.5178 -0.00197 0.35938 0.0550 Uiso 1 2 calc R
H65 H 0.62554 0.0516 0.29821 0.0555 Uiso 1 2 calc R
H66 H 0.64497 0.19247 0.2805 0.0503 Uiso 1 2 calc R
H67 H 0.21071 -0.05599 0.43298 0.0579 Uiso 1 2 calc R
H68 H 0.25816 -0.0297 0.52951 0.0737 Uiso 1 2 calc R
H69 H 0.39592 0.05773 0.55697 0.0794 Uiso 1 2 calc R
H70 H 0.23009 0.01871 0.33513 0.0679 Uiso 1 2 calc R
H71 H 0.27712 -0.06227 0.32954 0.0679 Uiso 1 2 calc R
H72 H 0.33286 0.02769 0.31699 0.0679 Uiso 1 2 calc R
H73 H 0.56058 0.11224 0.51964 0.0819 Uiso 1 2 calc R
H74 H 0.51025 0.1912 0.52159 0.0819 Uiso 1 2 calc R
H75 H 0.554 0.1623 0.46409 0.0819 Uiso 1 2 calc R
H76 H 0.6424 0.50195 0.36907 0.0622 Uiso 1 2 calc R
H77 H 0.59679 0.53483 0.27805 0.0684 Uiso 1 2 calc R
H78 H 0.53665 0.42627 0.20755 0.0602 Uiso 1 2 calc R
H79 H 0.59175 0.38656 0.44322 0.0621 Uiso 1 2 calc R
H80 H 0.68969 0.37549 0.42285 0.0621 Uiso 1 2 calc R
H81 H 0.60769 0.29618 0.41785 0.0621 Uiso 1 2 calc R
H82 H 0.53974 0.26322 0.17995 0.0601 Uiso 1 2 calc R
H83 H 0.43919 0.27028 0.19733 0.0601 Uiso 1 2 calc R
H84 H 0.49287 0.20714 0.22733 0.0601 Uiso 1 2 calc R
H85 H -0.10179 0.45253 0.23328 0.0574 Uiso 1 2 calc R
H86 H -0.07922 0.36065 0.23721 0.0574 Uiso 1 2 calc R
H87 H -0.22407 0.31725 0.27549 0.0818 Uiso 1 2 calc R
H88 H -0.24206 0.41146 0.27419 0.0818 Uiso 1 2 calc R
H89 H -0.10576 0.45823 0.33709 0.0782 Uiso 1 2 calc R
H90 H -0.18801 0.40333 0.36638 0.0782 Uiso 1 2 calc R
H91 H -0.04141 0.33821 0.32125 0.1013 Uiso 1 2 calc R
H92 H -0.12195 0.28619 0.35361 0.1013 Uiso 1 2 calc R
H93 H -0.05102 0.36166 0.38798 0.1013 Uiso 1 2 calc R
H94 H -0.04407 0.36122 0.14326 0.0535 Uiso 1 2 calc R
H95 H -0.07684 0.44693 0.13174 0.0535 Uiso 1 2 calc R
H96 H -0.13078 0.28959 0.06367 0.0599 Uiso 1 2 calc R
H97 H -0.18056 0.36746 0.05517 0.0599 Uiso 1 2 calc R
H98 H 0.01019 0.37652 0.0435 0.0628 Uiso 1 2 calc R
H99 H -0.04488 0.44905 0.02988 0.0628 Uiso 1 2 calc R
H100 H -0.12701 0.36015 -0.04776 0.0723 Uiso 1 2 calc R
H101 H -0.07181 0.28773 -0.03417 0.0723 Uiso 1 2 calc R
H102 H -0.02012 0.37338 -0.05629 0.0723 Uiso 1 2 calc R
H103 H -0.23933 0.25783 0.1236 0.0566 Uiso 1 2 calc R
H104 H -0.26337 0.26151 0.18918 0.0566 Uiso 1 2 calc R
H105 H -0.08938 0.23226 0.15807 0.0651 Uiso 1 2 calc R
H106 H -0.13534 0.21365 0.21709 0.0651 Uiso 1 2 calc R
H107 H -0.1944 0.12156 0.10857 0.0784 Uiso 1 2 calc R
H108 H -0.14209 0.08671 0.15955 0.0784 Uiso 1 2 calc R
H109 H -0.32065 0.12127 0.16476 0.1048 Uiso 1 2 calc R
H110 H -0.26833 0.08383 0.21464 0.1048 Uiso 1 2 calc R
H111 H -0.29735 0.02901 0.15461 0.1048 Uiso 1 2 calc R
H112 H -0.16851 0.52883 0.15308 0.0717 Uiso 1 2 calc R
H113 H -0.21836 0.52204 0.21198 0.0717 Uiso 1 2 calc R
H114 H -0.306 0.53473 0.10275 0.0816 Uiso 1 2 calc R
H115 H -0.36068 0.51932 0.15898 0.0816 Uiso 1 2 calc R
H116 H -0.28997 0.65181 0.20089 0.1171 Uiso 1 2 calc R
H117 H -0.34035 0.66049 0.14067 0.1171 Uiso 1 2 calc R
H118 H -0.23231 0.66721 0.14573 0.1171 Uiso 1 2 calc R
H119 H 0.66532 0.12508 0.01451 0.0842 Uiso 1 2 calc R
H120 H 0.58326 0.18411 0.08234 0.0947 Uiso 1 2 calc R
H121 H 0.54598 0.31326 0.07102 0.1006 Uiso 1 2 calc R
H122 H 0.58747 0.38178 -0.00664 0.1117 Uiso 1 2 calc R
H123 H 0.66524 0.32221 -0.07745 0.1096 Uiso 1 2 calc R
H124 H 0.74258 0.21481 -0.11299 0.1575 Uiso 1 2 calc R
H125 H 0.69223 0.12357 -0.09902 0.1575 Uiso 1 2 calc R
H126 H 0.78633 0.16702 -0.06502 0.1575 Uiso 1 2 calc R
H127 H 0.5236 0.93863 0.06941 0.1048 Uiso 1 2 calc R
H128 H 0.44752 1.04434 0.04886 0.1266 Uiso 1 2 calc R
H129 H 0.36621 1.10437 0.12357 0.1230 Uiso 1 2 calc R
H130 H 0.37265 1.05558 0.21326 0.1158 Uiso 1 2 calc R
H131 H 0.44295 0.94793 0.22841 0.1084 Uiso 1 2 calc R
H132 H 0.58119 0.87586 0.19293 0.1970 Uiso 1 2 calc R
H133 H 0.56509 0.84524 0.12606 0.1970 Uiso 1 2 calc R
H134 H 0.4899 0.81224 0.16935 0.1970 Uiso 1 2 calc R

loop_
_atom_site_aniso_label
_atom_site_aniso_U_11
_atom_site_aniso_U_22
_atom_site_aniso_U_33
_atom_site_aniso_U_12
_atom_site_aniso_U_13
_atom_site_aniso_U_23
Fe1 0.0306(3) 0.0252(3) 0.0346(3) 0.0081(2) 0.0014(2) 0.0010(2)
Fe2 0.0311(3) 0.0257(3) 0.0336(3) 0.0053(2) 0.0014(2) 0.0022(2)
Fe3 0.0327(3) 0.0317(3) 0.0298(3) 0.0096(2) 0.0022(2) 0.0037(2)
Fe4 0.0294(3) 0.0293(3) 0.0326(3) 0.0086(2) 0.0013(2) 0.0034(2)
S1 0.0311(5) 0.0296(5) 0.0349(5) 0.0086(4) -0.0023(4) 0.0028(4)
S2 0.0338(5) 0.0304(5) 0.0311(5) 0.0057(4) 0.0050(4) 0.0016(4)
S3 0.0295(5) 0.0311(5) 0.0363(5) 0.0039(4) 0.0018(4) 0.0044(4)
S4 0.0399(5) 0.0296(5) 0.0349(5) 0.0134(4) 0.0022(4) 0.0010(4)
S5 0.0404(6) 0.0294(5) 0.0495(7) 0.0135(4) -0.0060(5) -0.0048(5)
S6 0.0363(5) 0.0289(5) 0.0400(6) 0.0003(4) -0.0057(4) 0.0073(4)
S7 0.0477(6) 0.0508(7) 0.0300(5) 0.0231(5) 0.0007(4) 0.0025(5)
S8 0.0381(5) 0.0405(6) 0.0332(5) 0.0173(5) 0.0014(4) 0.0049(4)
N1 0.0293(18) 0.052(2) 0.047(2) 0.0059(16) 0.0021(16) 0.0108(18)
C1 0.036(2) 0.028(2) 0.040(2) 0.0107(17) 0.0062(17) 0.0000(17)
C2 0.033(2) 0.031(2) 0.042(2) 0.0095(17) 0.0024(17) -0.0020(17)
C3 0.039(2) 0.038(2) 0.043(2) 0.0057(19) -0.0022(19) -0.0071(19)
C4 0.050(3) 0.026(2) 0.056(3) 0.0013(19) -0.000(2) -0.0036(19)
C5 0.048(3) 0.028(2) 0.054(3) 0.0102(19) 0.002(2) -0.0024(19)
C6 0.044(2) 0.031(2) 0.043(2) 0.0112(18) 0.0008(19) 0.0020(18)
C7 0.041(2) 0.030(2) 0.041(2) 0.0111(18) -0.0064(18) -0.0063(17)
C8 0.039(2) 0.042(3) 0.054(3) 0.016(2) -0.008(2) -0.017(2)
C9 0.062(3) 0.045(3) 0.071(4) 0.024(3) -0.019(3) -0.014(3)
C10 0.084(4) 0.046(3) 0.069(4) 0.030(3) -0.030(3) -0.008(3)
C11 0.080(4) 0.043(3) 0.046(3) 0.005(3) -0.013(3) 0.003(2)
C12 0.053(3) 0.040(3) 0.042(3) 0.012(2) -0.005(2) 0.000(2)
C13 0.037(3) 0.060(3) 0.089(4) 0.016(2) 0.006(3) -0.018(3)
C14 0.055(3) 0.066(4) 0.054(3) 0.009(3) 0.014(2) 0.016(3)
C15 0.063(3) 0.034(2) 0.046(3) 0.022(2) -0.006(2) -0.002(2)
C16 0.058(3) 0.034(2) 0.063(3) 0.021(2) -0.019(3) -0.013(2)
C17 0.079(4) 0.045(3) 0.087(5) 0.023(3) -0.036(4) -0.014(3)
C18 0.122(6) 0.059(4) 0.056(4) 0.039(4) -0.042(4) -0.017(3)
C19 0.108(6) 0.056(4) 0.053(3) 0.034(4) -0.014(3) -0.005(3)
C20 0.094(5) 0.041(3) 0.049(3) 0.029(3) -0.000(3) -0.000(2)
C21 0.038(3) 0.044(3) 0.093(4) 0.014(2) -0.006(3) -0.002(3)
C22 0.092(5) 0.060(4) 0.073(4) 0.031(3) 0.026(4) 0.017(3)
C23 0.032(2) 0.033(2) 0.039(2) 0.0006(17) -0.0020(17) 0.0052(17)
C24 0.032(2) 0.034(2) 0.040(2) 0.0010(17) -0.0013(17) 0.0100(17)
C25 0.050(3) 0.038(2) 0.033(2) 0.001(2) -0.0023(19) 0.0058(18)
C26 0.050(3) 0.036(2) 0.046(3) 0.008(2) -0.001(2) 0.012(2)
C27 0.055(3) 0.026(2) 0.045(3) 0.0061(19) -0.009(2) 0.0052(18)
C28 0.047(2) 0.029(2) 0.040(2) 0.0049(18) -0.0056(19) 0.0046(17)
C29 0.042(2) 0.035(2) 0.037(2) 0.0044(18) 0.0040(18) 0.0087(18)
C30 0.043(2) 0.039(2) 0.038(2) 0.0064(19) 0.0029(18) 0.0075(18)
C31 0.058(3) 0.045(3) 0.034(2) 0.002(2) 0.004(2) 0.0059(19)
C32 0.071(4) 0.047(3) 0.048(3) 0.018(3) 0.015(3) 0.004(2)
C33 0.044(3) 0.062(3) 0.054(3) 0.017(2) 0.015(2) 0.013(3)
C34 0.041(2) 0.047(3) 0.043(3) 0.008(2) 0.006(2) 0.012(2)
C35 0.047(3) 0.050(3) 0.042(3) 0.012(2) -0.003(2) 0.005(2)
C36 0.038(2) 0.064(3) 0.058(3) 0.007(2) 0.004(2) 0.011(3)
C37 0.065(3) 0.027(2) 0.043(3) 0.004(2) -0.016(2) 0.0040(18)
C38 0.075(4) 0.044(3) 0.066(4) -0.005(3) -0.029(3) 0.007(3)
C39 0.111(6) 0.057(4) 0.064(4) -0.007(4) -0.052(4) 0.006(3)
C40 0.162(9) 0.056(4) 0.050(4) 0.003(5) -0.042(5) 0.003(3)
C41 0.129(6) 0.052(3) 0.035(3) 0.019(4) -0.009(3) 0.001(2)
C42 0.089(4) 0.032(2) 0.044(3) 0.012(3) -0.011(3) 0.002(2)
C43 0.056(4) 0.114(6) 0.096(6) -0.017(4) -0.030(4) 0.022(5)
C44 0.076(4) 0.057(3) 0.048(3) 0.021(3) 0.003(3) -0.007(2)
C45 0.037(2) 0.043(2) 0.029(2) 0.0118(18) 0.0030(16) 0.0042(17)
C46 0.040(2) 0.042(2) 0.033(2) 0.0128(19) 0.0012(17) 0.0027(18)
C47 0.046(3) 0.054(3) 0.036(2) 0.013(2) -0.0037(19) 0.003(2)
C48 0.045(3) 0.056(3) 0.041(3) 0.018(2) 0.003(2) 0.013(2)
C49 0.043(2) 0.045(3) 0.047(3) 0.014(2) 0.004(2) 0.011(2)
C50 0.036(2) 0.044(2) 0.039(2) 0.0141(19) 0.0022(18) 0.0041(19)
C51 0.049(3) 0.040(2) 0.039(2) 0.010(2) -0.007(2) -0.0013(19)
C52 0.056(3) 0.045(3) 0.045(3) 0.002(2) -0.005(2) 0.008(2)
C53 0.070(4) 0.042(3) 0.084(4) 0.004(3) -0.012(3) 0.011(3)
C54 0.107(6) 0.040(3) 0.079(5) 0.007(3) -0.018(4) -0.003(3)
C55 0.092(5) 0.058(4) 0.072(4) 0.042(4) -0.010(4) -0.006(3)
C56 0.058(3) 0.057(3) 0.049(3) 0.025(3) -0.002(2) -0.005(2)
C57 0.055(3) 0.067(4) 0.070(4) -0.001(3) 0.013(3) 0.010(3)
C58 0.060(4) 0.086(5) 0.074(4) 0.036(3) 0.019(3) 0.003(3)
C59 0.047(3) 0.041(2) 0.044(3) 0.015(2) -0.000(2) 0.003(2)
C60 0.047(3) 0.043(3) 0.052(3) 0.013(2) -0.003(2) 0.001(2)
C61 0.051(3) 0.048(3) 0.072(4) 0.006(2) -0.010(3) 0.007(3)
C62 0.077(4) 0.041(3) 0.063(4) 0.006(3) -0.008(3) -0.009(3)
C63 0.083(4) 0.043(3) 0.051(3) 0.017(3) 0.006(3) 0.001(2)
C64 0.062(3) 0.032(2) 0.042(3) 0.014(2) 0.004(2) 0.0034(19)
C65 0.049(3) 0.063(4) 0.083(4) 0.017(3) 0.009(3) 0.001(3)
C66 0.059(3) 0.047(3) 0.049(3) 0.020(2) 0.009(2) 0.010(2)
C67 0.034(2) 0.035(2) 0.032(2) 0.0109(17) -0.0055(16) 0.0032(16)
C68 0.035(2) 0.037(2) 0.038(2) 0.0104(18) -0.0065(17) 0.0060(18)
C69 0.051(3) 0.035(2) 0.054(3) 0.016(2) -0.004(2) 0.003(2)
C70 0.045(3) 0.051(3) 0.048(3) 0.025(2) 0.005(2) 0.001(2)
C71 0.039(2) 0.047(3) 0.042(2) 0.015(2) 0.0061(19) -0.001(2)
C72 0.035(2) 0.042(2) 0.031(2) 0.0109(18) -0.0021(16) 0.0029(17)
C73 0.039(2) 0.034(2) 0.040(2) 0.0151(18) -0.0032(18) 0.0066(18)
C74 0.046(2) 0.030(2) 0.048(3) 0.0106(19) -0.004(2) 0.0060(18)
C75 0.047(3) 0.032(2) 0.066(3) 0.006(2) 0.002(2) 0.011(2)
C76 0.066(4) 0.060(3) 0.063(4) 0.012(3) 0.012(3) 0.024(3)
C77 0.074(4) 0.079(4) 0.043(3) 0.003(3) -0.005(3) 0.019(3)
C78 0.053(3) 0.056(3) 0.039(3) 0.009(2) -0.008(2) 0.010(2)
C79 0.060(3) 0.051(3) 0.053(3) -0.002(2) -0.014(2) 0.006(2)
C80 0.062(4) 0.081(4) 0.052(3) -0.011(3) -0.013(3) 0.010(3)
C81 0.031(2) 0.041(2) 0.037(2) 0.0123(17) 0.0051(17) 0.0061(18)
C82 0.038(2) 0.045(3) 0.047(3) 0.012(2) 0.0071(19) 0.007(2)
C83 0.048(3) 0.037(3) 0.072(4) 0.005(2) 0.020(2) 0.007(2)
C84 0.046(3) 0.051(3) 0.085(4) 0.020(2) 0.027(3) 0.035(3)
C85 0.042(3) 0.062(3) 0.056(3) 0.023(2) 0.017(2) 0.025(3)
C86 0.030(2) 0.056(3) 0.045(3) 0.018(2) 0.0101(18) 0.018(2)
C87 0.061(3) 0.045(3) 0.047(3) 0.009(2) -0.003(2) -0.002(2)
C88 0.039(2) 0.073(4) 0.041(3) 0.015(2) 0.001(2) 0.007(2)
C89 0.033(2) 0.060(3) 0.051(3) 0.015(2) -0.002(2) 0.005(2)
C90 0.043(3) 0.112(5) 0.056(3) 0.029(3) 0.008(2) 0.006(3)
C91 0.067(4) 0.075(4) 0.054(3) 0.018(3) 0.002(3) -0.000(3)
C92 0.096(5) 0.093(5) 0.067(4) 0.017(4) 0.006(4) 0.026(4)
C93 0.037(2) 0.051(3) 0.047(3) 0.006(2) 0.009(2) 0.011(2)
C94 0.040(3) 0.057(3) 0.051(3) 0.004(2) 0.007(2) 0.008(2)
C95 0.048(3) 0.057(3) 0.054(3) 0.009(2) 0.010(2) 0.014(2)
C96 0.054(3) 0.084(4) 0.045(3) 0.014(3) 0.001(2) 0.015(3)
C97 0.035(2) 0.047(3) 0.057(3) 0.001(2) -0.000(2) 0.011(2)
C98 0.053(3) 0.052(3) 0.058(3) 0.010(2) -0.001(2) 0.008(2)
C99 0.068(4) 0.055(3) 0.072(4) 0.010(3) 0.003(3) 0.004(3)
C100 0.086(5) 0.059(4) 0.116(6) 0.005(4) 0.014(4) 0.013(4)
C101 0.031(2) 0.054(3) 0.062(3) 0.014(2) 0.002(2) 0.016(2)
C102 0.045(3) 0.065(4) 0.074(4) 0.016(3) 0.006(3) 0.015(3)
C103 0.049(3) 0.071(4) 0.095(5) 0.021(3) 0.020(3) 0.045(4)
C104 0.078(5) 0.074(5) 0.159(8) 0.039(4) 0.030(5) 0.052(5)
C105 0.059(4) 0.073(4) 0.072(4) -0.003(3) 0.003(3) -0.006(3)
C106 0.068(4) 0.058(4) 0.081(5) 0.008(3) -0.013(3) 0.005(3)
C107 0.070(4) 0.102(6) 0.054(4) -0.003(4) -0.006(3) -0.002(4)
C108 0.065(4) 0.088(6) 0.094(6) 0.018(4) -0.011(4) -0.019(5)
C109 0.079(5) 0.081(5) 0.121(7) 0.027(4) -0.021(5) 0.008(5)
C110 0.081(5) 0.083(5) 0.101(6) -0.016(4) -0.012(4) 0.036(5)
C111 0.099(7) 0.168(10) 0.103(7) -0.023(6) 0.036(6) -0.035(7)
C112 0.064(4) 0.130(7) 0.087(6) 0.015(5) 0.005(4) -0.016(5)
C113 0.068(4) 0.124(7) 0.065(5) 0.012(5) 0.010(3) -0.011(4)
C114 0.100(7) 0.117(7) 0.081(6) -0.022(6) -0.003(5) 0.004(5)
C115 0.108(7) 0.076(5) 0.110(7) -0.003(5) -0.013(6) -0.007(5)
C116 0.106(6) 0.089(6) 0.087(6) 0.012(5) 0.023(5) -0.028(5)
C117 0.084(5) 0.115(7) 0.069(5) 0.019(5) 0.007(4) -0.013(4)
C118 0.134(10) 0.262(17) 0.120(9) 0.109(11) 0.012(7) -0.004(10)

loop_
_atom_type_symbol
_atom_type_description
_atom_type_scat_dispersion_real
_atom_type_scat_dispersion_imag
_atom_type_scat_source
Fe Fe 0.3463 0.8444
;
International Tables for Crystallography
(1992, Vol. C, Tables 4.2.6.8 and 6.1.1.4)
;
S S 0.1246 0.1234
;
International Tables for Crystallography
(1992, Vol. C, Tables 4.2.6.8 and 6.1.1.4)
;
C C 0.0033 0.0016
;
International Tables for Crystallography
(1992, Vol. C, Tables 4.2.6.8 and 6.1.1.4)
;
H H 0.0000 0.0000
;
International Tables for Crystallography
(1992, Vol. C, Table 6.1.1.4)
;
N N 0.0061 0.0033
;
International Tables for Crystallography
(1992, Vol. C, Tables 4.2.6.8 and 6.1.1.4)
;

loop_
_geom_angle_atom_site_label_1
_geom_angle_atom_site_label_2
_geom_angle_atom_site_label_3
_geom_angle
_geom_angle_publ_flag
Fe3 Fe1 Fe4 61.78(2) yes
Fe3 Fe1 S1 51.16(3) yes
Fe3 Fe1 S2 100.28(3) yes
Fe3 Fe1 S3 52.86(3) yes
Fe3 Fe1 S5 135.99(4) yes
Fe4 Fe1 S1 98.67(3) yes
Fe4 Fe1 S2 51.85(3) yes
Fe4 Fe1 S3 53.55(3) yes
Fe4 Fe1 S5 159.88(4) yes
S1 Fe1 S2 100.09(4) yes
S1 Fe1 S3 102.84(4) yes
S1 Fe1 S5 101.02(5) yes
S2 Fe1 S3 104.00(4) yes
S2 Fe1 S5 119.76(5) yes
S3 Fe1 S5 124.70(4) yes
Fe3 Fe2 Fe4 61.24(2) yes
Fe3 Fe2 S1 50.76(3) yes
Fe3 Fe2 S2 99.09(3) yes
Fe3 Fe2 S4 52.62(3) yes
Fe3 Fe2 S6 138.63(4) yes
Fe4 Fe2 S1 99.21(3) yes
Fe4 Fe2 S2 51.74(3) yes
Fe4 Fe2 S4 52.72(3) yes
Fe4 Fe2 S6 154.42(4) yes
S1 Fe2 S2 100.82(4) yes
S1 Fe2 S4 101.90(4) yes
S1 Fe2 S6 106.36(4) yes
S2 Fe2 S4 103.28(4) yes
S2 Fe2 S6 120.67(5) yes
S4 Fe2 S6 120.55(4) yes
Fe1 Fe3 Fe2 61.630(19) yes
Fe1 Fe3 Fe4 58.57(2) yes
Fe1 Fe3 S1 53.80(3) yes
Fe1 Fe3 S3 51.27(3) yes
Fe1 Fe3 S4 99.13(4) yes
Fe1 Fe3 S7 154.51(5) yes
Fe2 Fe3 Fe4 58.28(2) yes
Fe2 Fe3 S1 52.44(3) yes
Fe2 Fe3 S3 99.42(3) yes
Fe2 Fe3 S4 51.03(3) yes
Fe2 Fe3 S7 140.08(4) yes
Fe4 Fe3 S1 98.09(3) yes
Fe4 Fe3 S3 51.77(3) yes
Fe4 Fe3 S4 51.07(3) yes
Fe4 Fe3 S7 138.22(5) yes
S1 Fe3 S3 103.87(4) yes
S1 Fe3 S4 102.00(4) yes
S1 Fe3 S7 122.56(5) yes
S3 Fe3 S4 100.63(4) yes
S3 Fe3 S7 118.39(5) yes
S4 Fe3 S7 106.04(5) yes
Fe1 Fe4 Fe2 62.81(2) yes
Fe1 Fe4 Fe3 59.65(2) yes
Fe1 Fe4 S2 53.08(3) yes
Fe1 Fe4 S3 51.71(3) yes
Fe1 Fe4 S4 100.93(4) yes
Fe1 Fe4 S8 143.33(4) yes
Fe2 Fe4 Fe3 60.482(19) yes
Fe2 Fe4 S2 53.09(3) yes
Fe2 Fe4 S3 101.11(3) yes
Fe2 Fe4 S4 52.25(3) yes
Fe2 Fe4 S8 137.70(4) yes
Fe3 Fe4 S2 99.49(4) yes
Fe3 Fe4 S3 51.56(3) yes
Fe3 Fe4 S4 52.19(3) yes
Fe3 Fe4 S8 150.88(4) yes
S2 Fe4 S3 103.42(5) yes
S2 Fe4 S4 104.14(4) yes
S2 Fe4 S8 109.48(4) yes
S3 Fe4 S4 101.51(4) yes
S3 Fe4 S8 121.12(4) yes
S4 Fe4 S8 115.33(5) yes
Fe1 S1 Fe2 76.80(4) yes
Fe1 S1 Fe3 75.04(4) yes
Fe2 S1 Fe3 76.80(4) yes
Fe1 S2 Fe2 78.08(4) yes
Fe1 S2 Fe4 75.07(4) yes
Fe2 S2 Fe4 75.17(4) yes
Fe1 S3 Fe3 75.87(4) yes
Fe1 S3 Fe4 74.74(4) yes
Fe3 S3 Fe4 76.66(4) yes
Fe2 S4 Fe3 76.35(4) yes
Fe2 S4 Fe4 75.02(4) yes
Fe3 S4 Fe4 76.75(4) yes
Fe1 S5 C1 120.89(16) yes
Fe2 S6 C23 111.23(14) yes
Fe3 S7 C45 115.76(16) yes
Fe4 S8 C67 111.92(14) yes
C89 N1 C93 106.8(3) yes
C89 N1 C97 111.4(4) yes
C89 N1 C101 111.3(4) yes
C93 N1 C97 109.9(4) yes
C93 N1 C101 111.1(4) yes
C97 N1 C101 106.4(3) yes
S5 C1 C2 124.0(3) yes
S5 C1 C6 115.6(3) yes
C2 C1 C6 120.4(4) yes
C1 C2 C3 117.8(4) yes
C1 C2 C7 125.6(4) yes
C3 C2 C7 116.6(4) yes
C2 C3 C4 122.6(4) yes
C3 C4 C5 119.2(4) yes
C4 C5 C6 121.2(5) yes
C1 C6 C5 118.8(4) yes
C1 C6 C15 124.0(4) yes
C5 C6 C15 117.3(4) yes
C2 C7 C8 119.2(4) yes
C2 C7 C12 119.7(4) yes
C8 C7 C12 120.3(5) yes
C7 C8 C9 119.1(5) yes
C7 C8 C13 121.4(5) yes
C9 C8 C13 119.5(5) yes
C8 C9 C10 121.2(6) yes
C9 C10 C11 120.0(6) yes
C10 C11 C12 121.8(5) yes
C7 C12 C11 117.6(5) yes
C7 C12 C14 121.2(5) yes
C11 C12 C14 121.2(5) yes
C6 C15 C16 119.5(5) yes
C6 C15 C20 119.2(5) yes
C16 C15 C20 121.1(5) yes
C15 C16 C17 118.6(5) yes
C15 C16 C21 121.8(5) yes
C17 C16 C21 119.5(5) yes
C16 C17 C18 119.0(7) yes
C17 C18 C19 121.2(7) yes
C18 C19 C20 121.3(6) yes
C15 C20 C19 118.6(6) yes
C15 C20 C22 122.7(5) yes
C19 C20 C22 118.6(6) yes
S6 C23 C24 121.6(3) yes
S6 C23 C28 118.7(3) yes
C24 C23 C28 119.5(4) yes
C23 C24 C25 118.9(4) yes
C23 C24 C29 125.1(4) yes
C25 C24 C29 116.0(4) yes
C24 C25 C26 121.6(4) yes
C25 C26 C27 119.2(5) yes
C26 C27 C28 120.6(4) yes
C23 C28 C27 119.8(4) yes
C23 C28 C37 124.4(4) yes
C27 C28 C37 115.4(4) yes
C24 C29 C30 120.7(4) yes
C24 C29 C34 118.7(4) yes
C30 C29 C34 120.3(4) yes
C29 C30 C31 118.8(5) yes
C29 C30 C35 122.1(4) yes
C31 C30 C35 119.1(4) yes
C30 C31 C32 121.3(4) yes
C31 C32 C33 120.5(5) yes
C32 C33 C34 120.0(5) yes
C29 C34 C33 119.0(4) yes
C29 C34 C36 122.5(4) yes
C33 C34 C36 118.5(5) yes
C28 C37 C38 118.8(5) yes
C28 C37 C42 121.3(5) yes
C38 C37 C42 119.5(5) yes
C37 C38 C39 118.8(6) yes
C37 C38 C43 119.9(5) yes
C39 C38 C43 121.3(6) yes
C38 C39 C40 121.5(8) yes
C39 C40 C41 121.8(7) yes
C40 C41 C42 118.6(7) yes
C37 C42 C41 119.9(6) yes
C37 C42 C44 120.6(5) yes
C41 C42 C44 119.5(6) yes
S7 C45 C46 116.6(4) yes
S7 C45 C50 122.9(3) yes
C46 C45 C50 120.2(4) yes
C45 C46 C47 118.1(4) yes
C45 C46 C51 122.4(4) yes
C47 C46 C51 119.4(4) yes
C46 C47 C48 122.0(4) yes
C47 C48 C49 119.7(5) yes
C48 C49 C50 121.2(5) yes
C45 C50 C49 118.8(4) yes
C45 C50 C59 120.7(4) yes
C49 C50 C59 120.4(4) yes
C46 C51 C52 119.9(5) yes
C46 C51 C56 118.2(4) yes
C52 C51 C56 121.8(5) yes
C51 C52 C53 118.7(5) yes
C51 C52 C57 122.3(5) yes
C53 C52 C57 119.0(5) yes
C52 C53 C54 120.6(6) yes
C53 C54 C55 120.1(6) yes
C54 C55 C56 121.1(7) yes
C51 C56 C55 117.7(5) yes
C51 C56 C58 121.6(5) yes
C55 C56 C58 120.8(6) yes
C50 C59 C60 121.1(5) yes
C50 C59 C64 118.6(4) yes
C60 C59 C64 120.2(4) yes
C59 C60 C61 119.5(5) yes
C59 C60 C65 119.5(4) yes
C61 C60 C65 120.9(5) yes
C60 C61 C62 120.7(5) yes
C61 C62 C63 119.8(5) yes
C62 C63 C64 121.5(6) yes
C59 C64 C63 118.0(5) yes
C59 C64 C66 121.5(4) yes
C63 C64 C66 120.5(5) yes
S8 C67 C68 117.4(3) yes
S8 C67 C72 122.3(3) yes
C68 C67 C72 120.0(4) yes
C67 C68 C69 118.5(4) yes
C67 C68 C73 122.7(4) yes
C69 C68 C73 118.7(4) yes
C68 C69 C70 121.5(5) yes
C69 C70 C71 119.6(5) yes
C70 C71 C72 121.4(4) yes
C67 C72 C71 118.7(4) yes
C67 C72 C81 123.3(4) yes
C71 C72 C81 118.0(4) yes
C68 C73 C74 121.5(4) yes
C68 C73 C78 118.1(4) yes
C74 C73 C78 120.3(4) yes
C73 C74 C75 119.7(4) yes
C73 C74 C79 121.1(4) yes
C75 C74 C79 119.2(4) yes
C74 C75 C76 120.7(5) yes
C75 C76 C77 119.3(6) yes
C76 C77 C78 122.0(5) yes
C73 C78 C77 118.0(5) yes
C73 C78 C80 121.8(5) yes
C77 C78 C80 120.2(5) yes
C72 C81 C82 120.6(4) yes
C72 C81 C86 119.0(4) yes
C82 C81 C86 120.4(4) yes
C81 C82 C83 119.1(5) yes
C81 C82 C87 120.7(4) yes
C83 C82 C87 120.1(4) yes
C82 C83 C84 121.1(5) yes
C83 C84 C85 119.3(5) yes
C84 C85 C86 120.9(5) yes
C81 C86 C85 119.0(4) yes
C81 C86 C88 121.2(5) yes
C85 C86 C88 119.8(5) yes
N1 C89 C90 114.8(4) yes
C89 C90 C91 110.5(5) yes
C90 C91 C92 112.7(6) yes
N1 C93 C94 115.4(4) yes
C93 C94 C95 111.1(4) yes
C94 C95 C96 112.1(4) yes
N1 C97 C98 116.1(4) yes
C97 C98 C99 111.8(5) yes
C98 C99 C100 114.3(6) yes
N1 C101 C102 115.4(4) yes
C101 C102 C103 110.3(4) yes
C102 C103 C104 114.4(5) yes
C106 C105 C110 115.7(7) yes
C106 C105 C111 122.3(8) yes
C110 C105 C111 121.9(8) yes
C105 C106 C107 123.1(7) yes
C106 C107 C108 118.9(7) yes
C107 C108 C109 120.6(8) yes
C108 C109 C110 121.1(9) yes
C105 C110 C109 120.4(8) yes
C113 C112 C117 118.1(9) yes
C113 C112 C118 118.4(9) yes
C117 C112 C118 123.4(9) yes
C112 C113 C114 121.5(9) yes
C113 C114 C115 118.2(9) yes
C114 C115 C116 118.2(9) yes
C115 C116 C117 120.6(9) yes
C112 C117 C116 123.3(9) yes
C143 C142 C147 120.0(7) yes
C143 C142 C148 120.0(7) yes
C147 C142 C148 120.0(6) yes
C142 C143 C144 120.0(7) yes
C143 C144 C145 120.0(7) yes
C144 C145 C146 120.0(7) yes
C145 C146 C147 120.0(8) yes
C142 C147 C146 120.0(6) yes
C2 C3 H1 118.723 no
C4 C3 H1 118.717 no
C3 C4 H2 120.389 no
C5 C4 H2 120.370 no
C4 C5 H3 119.391 no
C6 C5 H3 119.393 no
C8 C9 H4 119.371 no
C10 C9 H4 119.382 no
C9 C10 H5 120.020 no
C11 C10 H5 120.021 no
C10 C11 H6 119.112 no
C12 C11 H6 119.114 no
C8 C13 H7 109.468 no
C8 C13 H8 109.465 no
C8 C13 H9 109.475 no
H7 C13 H8 109.469 no
H7 C13 H9 109.481 no
H8 C13 H9 109.469 no
C12 C14 H10 109.455 no
C12 C14 H11 109.471 no
C12 C14 H12 109.476 no
H10 C14 H11 109.473 no
H10 C14 H12 109.477 no
H11 C14 H12 109.476 no
C16 C17 H13 120.505 no
C18 C17 H13 120.491 no
C17 C18 H14 119.408 no
C19 C18 H14 119.428 no
C18 C19 H15 119.333 no
C20 C19 H15 119.350 no
C16 C21 H16 109.476 no
C16 C21 H17 109.477 no
C16 C21 H18 109.467 no
H16 C21 H17 109.472 no
H16 C21 H18 109.468 no
H17 C21 H18 109.467 no
C20 C22 H19 109.477 no
C20 C22 H20 109.458 no
C20 C22 H21 109.472 no
H19 C22 H20 109.478 no
H19 C22 H21 109.478 no
H20 C22 H21 109.464 no
C24 C25 H22 119.194 no
C26 C25 H22 119.200 no
C25 C26 H23 120.388 no
C27 C26 H23 120.370 no
C26 C27 H24 119.687 no
C28 C27 H24 119.672 no
C30 C31 H25 119.336 no
C32 C31 H25 119.346 no
C31 C32 H26 119.727 no
C33 C32 H26 119.738 no
C32 C33 H27 120.014 no
C34 C33 H27 120.003 no
C30 C35 H28 109.469 no
C30 C35 H29 109.469 no
C30 C35 H30 109.471 no
H28 C35 H29 109.471 no
H28 C35 H30 109.479 no
H29 C35 H30 109.467 no
C34 C36 H31 109.479 no
C34 C36 H32 109.468 no
C34 C36 H33 109.470 no
H31 C36 H32 109.475 no
H31 C36 H33 109.469 no
H32 C36 H33 109.466 no
C38 C39 H34 119.232 no
C40 C39 H34 119.222 no
C39 C40 H35 119.123 no
C41 C40 H35 119.112 no
C40 C41 H36 120.710 no
C42 C41 H36 120.714 no
C38 C43 H37 109.460 no
C38 C43 H38 109.472 no
C38 C43 H39 109.466 no
H37 C43 H38 109.489 no
H37 C43 H39 109.463 no
H38 C43 H39 109.477 no
C42 C44 H40 109.479 no
C42 C44 H41 109.473 no
C42 C44 H42 109.465 no
H40 C44 H41 109.473 no
H40 C44 H42 109.478 no
H41 C44 H42 109.460 no
C46 C47 H43 119.008 no
C48 C47 H43 118.996 no
C47 C48 H44 120.166 no
C49 C48 H44 120.180 no
C48 C49 H45 119.386 no
C50 C49 H45 119.380 no
C52 C53 H46 119.725 no
C54 C53 H46 119.703 no
C53 C54 H47 119.952 no
C55 C54 H47 119.932 no
C54 C55 H48 119.478 no
C56 C55 H48 119.470 no
C52 C57 H49 109.474 no
C52 C57 H50 109.467 no
C52 C57 H51 109.476 no
H49 C57 H50 109.465 no
H49 C57 H51 109.482 no
H50 C57 H51 109.464 no
C56 C58 H52 109.467 no
C56 C58 H53 109.474 no
C56 C58 H54 109.476 no
H52 C58 H53 109.472 no
H52 C58 H54 109.462 no
H53 C58 H54 109.476 no
C60 C61 H55 119.674 no
C62 C61 H55 119.676 no
C61 C62 H56 120.097 no
C63 C62 H56 120.098 no
C62 C63 H57 119.263 no
C64 C63 H57 119.271 no
C60 C65 H58 109.479 no
C60 C65 H59 109.470 no
C60 C65 H60 109.468 no
H58 C65 H59 109.483 no
H58 C65 H60 109.454 no
H59 C65 H60 109.473 no
C64 C66 H61 109.464 no
C64 C66 H62 109.475 no
C64 C66 H63 109.480 no
H61 C66 H62 109.467 no
H61 C66 H63 109.474 no
H62 C66 H63 109.468 no
C68 C69 H64 119.232 no
C70 C69 H64 119.239 no
C69 C70 H65 120.188 no
C71 C70 H65 120.194 no
C70 C71 H66 119.301 no
C72 C71 H66 119.293 no
C74 C75 H67 119.644 no
C76 C75 H67 119.649 no
C75 C76 H68 120.352 no
C77 C76 H68 120.340 no
C76 C77 H69 118.976 no
C78 C77 H69 118.983 no
C74 C79 H70 109.473 no
C74 C79 H71 109.473 no
C74 C79 H72 109.469 no
H70 C79 H71 109.468 no
H70 C79 H72 109.472 no
H71 C79 H72 109.471 no
C78 C80 H73 109.472 no
C78 C80 H74 109.471 no
C78 C80 H75 109.464 no
H73 C80 H74 109.484 no
H73 C80 H75 109.472 no
H74 C80 H75 109.465 no
C82 C83 H76 119.453 no
C84 C83 H76 119.461 no
C83 C84 H77 120.358 no
C85 C84 H77 120.366 no
C84 C85 H78 119.525 no
C86 C85 H78 119.528 no
C82 C87 H79 109.463 no
C82 C87 H80 109.474 no
C82 C87 H81 109.472 no
H79 C87 H80 109.471 no
H79 C87 H81 109.469 no
H80 C87 H81 109.479 no
C86 C88 H82 109.472 no
C86 C88 H83 109.472 no
C86 C88 H84 109.473 no
H82 C88 H83 109.468 no
H82 C88 H84 109.470 no
H83 C88 H84 109.472 no
N1 C89 H85 108.550 no
N1 C89 H86 108.557 no
C90 C89 H85 108.570 no
C90 C89 H86 108.570 no
H85 C89 H86 107.541 no
C89 C90 H87 109.557 no
C89 C90 H88 109.550 no
C91 C90 H87 109.535 no
C91 C90 H88 109.531 no
H87 C90 H88 108.094 no
C90 C91 H89 109.063 no
C90 C91 H90 109.060 no
C92 C91 H89 109.062 no
C92 C91 H90 109.061 no
H89 C91 H90 107.810 no
C91 C92 H91 109.477 no
C91 C92 H92 109.474 no
C91 C92 H93 109.470 no
H91 C92 H92 109.467 no
H91 C92 H93 109.472 no
H92 C92 H93 109.468 no
N1 C93 H94 108.425 no
N1 C93 H95 108.431 no
C94 C93 H94 108.436 no
C94 C93 H95 108.452 no
H94 C93 H95 107.473 no
C93 C94 H96 109.431 no
C93 C94 H97 109.422 no
C95 C94 H96 109.422 no
C95 C94 H97 109.408 no
H96 C94 H97 108.023 no
C94 C95 H98 109.196 no
C94 C95 H99 109.198 no
C96 C95 H98 109.194 no
C96 C95 H99 109.199 no
H98 C95 H99 107.901 no
C95 C96 H100 109.474 no
C95 C96 H101 109.473 no
C95 C96 H102 109.476 no
H100 C96 H101 109.468 no
H100 C96 H102 109.471 no
H101 C96 H102 109.466 no
N1 C97 H103 108.279 no
N1 C97 H104 108.270 no
C98 C97 H103 108.275 no
C98 C97 H104 108.269 no
H103 C97 H104 107.379 no
C97 C98 H105 109.262 no
C97 C98 H106 109.269 no
C99 C98 H105 109.267 no
C99 C98 H106 109.270 no
H105 C98 H106 107.932 no
C98 C99 H107 108.687 no
C98 C99 H108 108.680 no
C100 C99 H107 108.681 no
C100 C99 H108 108.668 no
H107 C99 H108 107.624 no
C99 C100 H109 109.470 no
C99 C100 H110 109.479 no
C99 C100 H111 109.468 no
H109 C100 H110 109.471 no
H109 C100 H111 109.464 no
H110 C100 H111 109.475 no
C101 C102 H112 109.597 no
C101 C102 H113 109.603 no
C103 C102 H112 109.595 no
C103 C102 H113 109.585 no
H112 C102 H113 108.126 no
C102 C103 H114 108.660 no
C102 C103 H115 108.659 no
C104 C103 H114 108.663 no
C104 C103 H115 108.670 no
H114 C103 H115 107.594 no
C103 C104 H116 109.474 no
C103 C104 H117 109.481 no
C103 C104 H118 109.473 no
H116 C104 H117 109.460 no
H116 C104 H118 109.458 no
H117 C104 H118 109.483 no
C105 C106 H119 118.435 no
C107 C106 H119 118.418 no
C106 C107 H120 120.520 no
C108 C107 H120 120.533 no
C107 C108 H121 119.690 no
C109 C108 H121 119.692 no
C108 C109 H122 119.435 no
C110 C109 H122 119.445 no
C105 C110 H123 119.818 no
C109 C110 H123 119.810 no
C105 C111 H124 109.465 no
C105 C111 H125 109.478 no
C105 C111 H126 109.465 no
H124 C111 H125 109.476 no
H124 C111 H126 109.468 no
H125 C111 H126 109.475 no
C112 C113 H127 119.231 no
C114 C113 H127 119.227 no
C113 C114 H128 120.903 no
C115 C114 H128 120.898 no
C114 C115 H129 120.897 no
C116 C115 H129 120.915 no
C115 C116 H130 119.696 no
C117 C116 H130 119.686 no
C112 C117 H131 118.364 no
C116 C117 H131 118.355 no
C112 C118 H132 109.472 no
C112 C118 H133 109.460 no
C112 C118 H134 109.473 no
H132 C118 H133 109.476 no
H132 C118 H134 109.487 no
H133 C118 H134 109.460 no

loop_
_geom_bond_atom_site_label_1
_geom_bond_atom_site_label_2
_geom_bond_distance
_geom_bond_publ_flag
Fe1 Fe3 2.7773(8) yes
Fe1 Fe4 2.7463(9) yes
Fe1 S1 2.3198(10) yes
Fe1 S2 2.2724(11) yes
Fe1 S3 2.2343(12) yes
Fe1 S5 2.2401(14) yes
Fe2 Fe3 2.8151(8) yes
Fe2 Fe4 2.7516(8) yes
Fe2 S1 2.2922(12) yes
Fe2 S2 2.2761(10) yes
Fe2 S4 2.2523(13) yes
Fe2 S6 2.2472(11) yes
Fe3 Fe4 2.8360(8) yes
Fe3 S1 2.2393(13) yes
Fe3 S3 2.2831(10) yes
Fe3 S4 2.3018(13) yes
Fe3 S7 2.2540(13) yes
Fe4 S2 2.2352(12) yes
Fe4 S3 2.2896(12) yes
Fe4 S4 2.2665(12) yes
Fe4 S8 2.2303(12) yes
S5 C1 1.785(4) yes
S6 C23 1.786(5) yes
S7 C45 1.784(5) yes
S8 C67 1.784(5) yes
N1 C89 1.514(6) yes
N1 C93 1.523(6) yes
N1 C97 1.518(6) yes
N1 C101 1.521(7) yes
C1 C2 1.396(6) yes
C1 C6 1.413(6) yes
C2 C3 1.411(6) yes
C2 C7 1.482(7) yes
C3 C4 1.368(7) yes
C4 C5 1.370(7) yes
C5 C6 1.409(6) yes
C6 C15 1.488(7) yes
C7 C8 1.410(7) yes
C7 C12 1.405(7) yes
C8 C9 1.385(8) yes
C8 C13 1.485(8) yes
C9 C10 1.369(9) yes
C10 C11 1.367(10) yes
C11 C12 1.409(8) yes
C12 C14 1.488(8) yes
C15 C16 1.396(8) yes
C15 C20 1.400(8) yes
C16 C17 1.408(9) yes
C16 C21 1.505(9) yes
C17 C18 1.412(10) yes
C18 C19 1.340(12) yes
C19 C20 1.391(10) yes
C20 C22 1.528(10) yes
C23 C24 1.412(6) yes
C23 C28 1.402(6) yes
C24 C25 1.398(7) yes
C24 C29 1.498(6) yes
C25 C26 1.387(7) yes
C26 C27 1.388(7) yes
C27 C28 1.401(7) yes
C28 C37 1.497(7) yes
C29 C30 1.402(6) yes
C29 C34 1.409(7) yes
C30 C31 1.396(7) yes
C30 C35 1.497(7) yes
C31 C32 1.364(9) yes
C32 C33 1.391(7) yes
C33 C34 1.404(7) yes
C34 C36 1.491(7) yes
C37 C38 1.392(8) yes
C37 C42 1.410(8) yes
C38 C39 1.399(9) yes
C38 C43 1.518(10) yes
C39 C40 1.320(13) yes
C40 C41 1.397(13) yes
C41 C42 1.391(8) yes
C42 C44 1.488(9) yes
C45 C46 1.416(6) yes
C45 C50 1.409(7) yes
C46 C47 1.392(7) yes
C46 C51 1.501(7) yes
C47 C48 1.361(8) yes
C48 C49 1.390(6) yes
C49 C50 1.382(7) yes
C50 C59 1.482(6) yes
C51 C52 1.380(7) yes
C51 C56 1.392(8) yes
C52 C53 1.387(8) yes
C52 C57 1.506(9) yes
C53 C54 1.401(11) yes
C54 C55 1.344(10) yes
C55 C56 1.421(9) yes
C56 C58 1.503(8) yes
C59 C60 1.397(7) yes
C59 C64 1.409(7) yes
C60 C61 1.369(7) yes
C60 C65 1.503(9) yes
C61 C62 1.391(9) yes
C62 C63 1.364(9) yes
C63 C64 1.387(7) yes
C64 C66 1.501(8) yes
C67 C68 1.409(6) yes
C67 C72 1.405(6) yes
C68 C69 1.392(7) yes
C68 C73 1.504(6) yes
C69 C70 1.366(7) yes
C70 C71 1.382(7) yes
C71 C72 1.385(7) yes
C72 C81 1.497(6) yes
C73 C74 1.392(6) yes
C73 C78 1.397(6) yes
C74 C75 1.380(7) yes
C74 C79 1.516(7) yes
C75 C76 1.374(8) yes
C76 C77 1.371(8) yes
C77 C78 1.385(8) yes
C78 C80 1.518(8) yes
C81 C82 1.400(6) yes
C81 C86 1.407(7) yes
C82 C83 1.373(7) yes
C82 C87 1.514(7) yes
C83 C84 1.397(9) yes
C84 C85 1.387(8) yes
C85 C86 1.380(8) yes
C86 C88 1.495(7) yes
C89 C90 1.522(8) yes
C90 C91 1.520(8) yes
C91 C92 1.468(12) yes
C93 C94 1.526(7) yes
C94 C95 1.514(7) yes
C95 C96 1.523(7) yes
C97 C98 1.525(8) yes
C98 C99 1.521(8) yes
C99 C100 1.499(10) yes
C101 C102 1.522(8) yes
C102 C103 1.524(9) yes
C103 C104 1.494(10) yes
C105 C106 1.367(10) yes
C105 C110 1.394(12) yes
C105 C111 1.498(13) yes
C106 C107 1.373(11) yes
C107 C108 1.345(13) yes
C108 C109 1.327(14) yes
C109 C110 1.380(14) yes
C112 C113 1.375(13) yes
C112 C117 1.345(13) yes
C112 C118 1.491(19) yes
C113 C114 1.346(15) yes
C114 C115 1.445(15) yes
C115 C116 1.354(14) yes
C116 C117 1.321(14) yes
C142 C143 1.395(9) yes
C142 C147 1.395(10) yes
C142 C148 1.540(10) yes
C143 C144 1.395(11) yes
C144 C145 1.395(14) yes
C145 C146 1.395(11) yes
C146 C147 1.395(13) yes
C3 H1 0.950 no
C4 H2 0.950 no
C5 H3 0.950 no
C9 H4 0.950 no
C10 H5 0.950 no
C11 H6 0.950 no
C13 H7 0.980 no
C13 H8 0.980 no
C13 H9 0.980 no
C14 H10 0.980 no
C14 H11 0.980 no
C14 H12 0.980 no
C17 H13 0.950 no
C18 H14 0.950 no
C19 H15 0.950 no
C21 H16 0.980 no
C21 H17 0.980 no
C21 H18 0.980 no
C22 H19 0.980 no
C22 H20 0.980 no
C22 H21 0.980 no
C25 H22 0.950 no
C26 H23 0.950 no
C27 H24 0.950 no
C31 H25 0.950 no
C32 H26 0.950 no
C33 H27 0.950 no
C35 H28 0.980 no
C35 H29 0.980 no
C35 H30 0.980 no
C36 H31 0.980 no
C36 H32 0.980 no
C36 H33 0.980 no
C39 H34 0.950 no
C40 H35 0.950 no
C41 H36 0.950 no
C43 H37 0.980 no
C43 H38 0.980 no
C43 H39 0.980 no
C44 H40 0.980 no
C44 H41 0.980 no
C44 H42 0.980 no
C47 H43 0.950 no
C48 H44 0.950 no
C49 H45 0.950 no
C53 H46 0.950 no
C54 H47 0.950 no
C55 H48 0.950 no
C57 H49 0.980 no
C57 H50 0.980 no
C57 H51 0.980 no
C58 H52 0.980 no
C58 H53 0.980 no
C58 H54 0.980 no
C61 H55 0.950 no
C62 H56 0.950 no
C63 H57 0.950 no
C65 H58 0.980 no
C65 H59 0.980 no
C65 H60 0.980 no
C66 H61 0.980 no
C66 H62 0.980 no
C66 H63 0.980 no
C69 H64 0.950 no
C70 H65 0.950 no
C71 H66 0.950 no
C75 H67 0.950 no
C76 H68 0.950 no
C77 H69 0.950 no
C79 H70 0.980 no
C79 H71 0.980 no
C79 H72 0.980 no
C80 H73 0.980 no
C80 H74 0.980 no
C80 H75 0.980 no
C83 H76 0.950 no
C84 H77 0.950 no
C85 H78 0.950 no
C87 H79 0.980 no
C87 H80 0.980 no
C87 H81 0.980 no
C88 H82 0.980 no
C88 H83 0.980 no
C88 H84 0.980 no
C89 H85 0.990 no
C89 H86 0.990 no
C90 H87 0.990 no
C90 H88 0.990 no
C91 H89 0.990 no
C91 H90 0.990 no
C92 H91 0.980 no
C92 H92 0.980 no
C92 H93 0.980 no
C93 H94 0.990 no
C93 H95 0.990 no
C94 H96 0.990 no
C94 H97 0.990 no
C95 H98 0.990 no
C95 H99 0.990 no
C96 H100 0.980 no
C96 H101 0.980 no
C96 H102 0.980 no
C97 H103 0.990 no
C97 H104 0.990 no
C98 H105 0.990 no
C98 H106 0.990 no
C99 H107 0.990 no
C99 H108 0.990 no
C100 H109 0.980 no
C100 H110 0.980 no
C100 H111 0.980 no
C102 H112 0.990 no
C102 H113 0.990 no
C103 H114 0.990 no
C103 H115 0.990 no
C104 H116 0.980 no
C104 H117 0.980 no
C104 H118 0.980 no
C106 H119 0.950 no
C107 H120 0.950 no
C108 H121 0.950 no
C109 H122 0.950 no
C110 H123 0.950 no
C111 H124 0.980 no
C111 H125 0.980 no
C111 H126 0.980 no
C113 H127 0.950 no
C114 H128 0.950 no
C115 H129 0.950 no
C116 H130 0.950 no
C117 H131 0.950 no
C118 H132 0.980 no
C118 H133 0.980 no
C118 H134 0.980 no

loop_
_geom_contact_atom_site_label_1
_geom_contact_atom_site_label_2
_geom_contact_distance
_geom_contact_publ_flag
_geom_contact_site_symmetry_2
Fe1 C7 3.513(4) no .
S1 C66 3.497(6) no .
S2 C11 3.443(5) no .
S2 C12 3.598(5) no .
S2 C30 3.360(5) no .
S2 C35 3.364(5) no .
S3 C13 3.540(6) no .
S3 C63 3.520(6) no .
S3 C85 3.426(5) no .
S3 C86 3.543(5) no .
S5 C7 3.269(5) no .
S5 C15 3.039(5) no .
S5 C16 3.346(6) no .
S5 C21 3.459(6) no .
S6 C29 3.225(5) no .
S6 C34 3.552(5) no .
S6 C36 3.461(6) no .
S6 C37 3.131(5) no .
S7 C51 3.039(5) no .
S7 C59 3.146(5) no .
S7 C60 3.537(5) no .
S8 C9 3.512(6) no .
S8 C73 3.063(5) no .
S8 C78 3.539(6) no .
S8 C81 3.190(4) no .
S8 C82 3.482(5) no .
S8 C87 3.477(5) no .
C1 C4 2.800(6) no .
C1 C8 3.552(7) no .
C1 C12 3.361(7) no .
C1 C14 3.393(7) no .
C1 C16 3.297(7) no .
C1 C20 3.562(7) no .
C1 C21 3.371(7) no .
C2 C5 2.797(7) no .
C2 C13 2.912(7) no .
C2 C14 2.916(7) no .
C3 C6 2.769(7) no .
C3 C8 3.154(7) no .
C3 C12 3.377(7) no .
C3 C13 3.265(8) no .
C5 C16 3.434(7) no .
C5 C20 3.147(8) no .
C5 C22 3.195(9) no .
C6 C21 2.923(7) no .
C6 C22 2.951(8) no .
C7 C10 2.781(8) no .
C8 C11 2.770(8) no .
C9 C12 2.792(9) no .
C15 C18 2.760(9) no .
C16 C19 2.789(9) no .
C17 C20 2.793(10) no .
C22 C63 3.309(9) no .
C23 C26 2.806(7) no .
C23 C34 3.292(7) no .
C23 C36 3.275(7) no .
C23 C38 3.359(7) no .
C23 C42 3.547(7) no .
C23 C43 3.387(8) no .
C24 C27 2.798(6) no .
C24 C35 2.962(6) no .
C24 C36 2.933(7) no .
C25 C28 2.780(6) no .
C25 C30 3.139(6) no .
C25 C34 3.420(7) no .
C25 C35 3.222(6) no .
C27 C38 3.271(8) no .
C27 C42 3.271(7) no .
C27 C43 3.484(9) no .
C27 C44 3.498(8) no .
C28 C43 2.873(8) no .
C28 C44 2.950(8) no .
C29 C32 2.782(7) no .
C30 C33 2.796(8) no .
C31 C34 2.786(6) no .
C35 C75 3.451(8) no .
C37 C40 2.761(9) no .
C38 C41 2.788(10) no .
C39 C42 2.759(11) no .
C41 C53 3.424(9) no .
C44 C79 3.518(8) no .
C45 C48 2.782(7) no .
C45 C52 3.396(6) no .
C45 C56 3.416(7) no .
C45 C57 3.545(7) no .
C45 C58 3.554(8) no .
C45 C60 3.314(6) no .
C45 C64 3.452(6) no .
C45 C65 3.399(7) no .
C46 C49 2.787(7) no .
C46 C57 2.934(8) no .
C46 C58 2.892(9) no .
C47 C50 2.780(6) no .
C47 C52 3.351(7) no .
C47 C56 3.281(8) no .
C47 C58 3.459(9) no .
C49 C60 3.406(7) no .
C49 C64 3.256(7) no .
C49 C66 3.345(7) no .
C50 C65 2.904(7) no .
C50 C66 2.903(7) no .
C51 C54 2.763(8) no .
C52 C55 2.781(10) no .
C53 C56 2.781(8) no .
C59 C62 2.766(7) no .
C60 C63 2.766(8) no .
C61 C64 2.780(8) no .
C67 C70 2.781(7) no .
C67 C74 3.510(6) no .
C67 C78 3.335(7) no .
C67 C80 3.402(8) no .
C67 C82 3.288(6) no .
C67 C86 3.549(7) no .
C67 C87 3.323(6) no .
C68 C71 2.777(6) no .
C68 C79 2.963(7) no .
C68 C80 2.907(7) no .
C69 C72 2.779(7) no .
C69 C74 3.299(7) no .
C69 C78 3.354(7) no .
C69 C79 3.487(8) no .
C71 C82 3.469(7) no .
C71 C86 3.167(7) no .
C71 C88 3.195(8) no .
C72 C87 2.936(6) no .
C72 C88 2.907(7) no .
C73 C76 2.770(8) no .
C74 C77 2.750(8) no .
C75 C78 2.778(7) no .
C81 C84 2.777(7) no .
C82 C85 2.786(8) no .
C83 C86 2.781(7) no .
C89 C92 3.079(9) no .
C89 C98 3.048(8) no .
C89 C102 2.979(9) no .
C90 C97 3.046(8) no .
C90 C101 3.032(8) no .
C90 C102 3.500(10) no .
C93 C98 3.055(8) no .
C93 C102 3.137(8) no .
C94 C97 2.951(7) no .
C94 C98 3.516(8) no .
C94 C101 3.129(8) no .
C97 C100 3.024(9) no .
C105 C108 2.772(11) no .
C106 C109 2.686(12) no .
C107 C110 2.725(12) no .
C112 C115 2.749(15) no .
C113 C116 2.720(13) no .
C114 C117 2.713(13) no .
C142 C145 2.790(11) no .
C143 C146 2.790(11) no .
C144 C147 2.790(10) no .
C14 C14 3.571(9) no 2_566
C19 C42 3.554(9) no 1_565
C33 C92 3.446(10) no .
C42 C19 3.554(9) no 1_545
C43 C144 3.460(13) no 1_445
C48 C95 3.521(8) no .
C48 C96 3.552(8) no .
C77 C143 3.433(11) no 2_666
C92 C33 3.446(10) no .
C95 C48 3.521(8) no .
C96 C48 3.552(8) no .
C106 C113 3.589(10) no 2_665
C113 C106 3.589(10) no 2_665
C143 C77 3.433(11) no 2_666
C144 C43 3.460(13) no 1_665
Fe1 H62 3.3825 no .
Fe2 H41 3.5830 no .
Fe3 H51 3.5089 no .
Fe3 H83 3.0921 no .
S1 H51 3.1632 no .
S1 H62 2.6960 no .
S1 H63 3.5883 no .
S2 H28 3.1661 no .
S2 H30 3.0782 no .
S3 H7 2.8123 no .
S3 H78 3.5896 no .
S3 H83 3.4821 no .
S4 H41 2.7408 no .
S4 H70 3.3555 no .
S4 H72 3.3779 no .
S4 H83 3.2950 no .
S5 H12 3.1831 no .
S5 H17 2.7400 no .
S5 H57 3.1286 no .
S5 H62 3.1356 no .
S6 H32 2.7099 no .
S6 H37 3.1562 no .
S6 H41 3.5456 no .
S7 H51 3.3336 no .
S7 H52 3.2075 no .
S7 H58 3.5314 no .
S7 H60 3.2844 no .
S7 H83 2.6867 no .
S8 H4 3.1799 no .
S8 H5 3.4001 no .
S8 H75 3.3551 no .
S8 H79 3.3806 no .
S8 H81 3.0779 no .
N1 H87 2.7418 no .
N1 H88 2.7868 no .
N1 H96 2.8521 no .
N1 H97 2.7149 no .
N1 H105 2.6835 no .
N1 H106 2.9028 no .
N1 H112 2.7096 no .
N1 H113 2.8604 no .
C1 H1 3.2586 no .
C1 H3 3.2856 no .
C1 H9 3.1218 no .
C1 H12 2.6639 no .
C1 H16 3.4822 no .
C1 H17 2.8600 no .
C1 H19 3.5282 no .
C1 H57 3.2409 no .
C2 H2 3.2917 no .
C2 H8 3.5283 no .
C2 H9 2.4131 no .
C2 H10 3.5238 no .
C2 H12 2.4192 no .
C3 H3 3.2184 no .
C3 H8 3.5331 no .
C3 H9 2.6786 no .
C3 H12 3.1838 no .
C4 H9 3.5313 no .
C5 H1 3.2148 no .
C5 H16 3.3180 no .
C5 H19 3.3169 no .
C5 H20 2.6872 no .
C6 H2 3.2800 no .
C6 H12 3.5462 no .
C6 H16 2.8820 no .
C6 H17 2.8454 no .
C6 H19 2.9041 no .
C6 H20 2.8927 no .
C6 H57 3.3447 no .
C7 H1 2.5778 no .
C7 H4 3.2670 no .
C7 H6 3.2655 no .
C7 H7 3.1460 no .
C7 H8 3.1470 no .
C7 H9 2.5624 no .
C7 H10 3.1412 no .
C7 H11 3.1416 no .
C7 H12 2.5571 no .
C8 H1 3.0203 no .
C8 H5 3.2546 no .
C9 H6 3.2213 no .
C9 H7 2.7292 no .
C9 H8 2.7151 no .
C9 H9 3.2787 no .
C9 H79 3.5063 no .
C11 H4 3.2225 no .
C11 H10 2.7708 no .
C11 H11 2.7658 no .
C11 H12 3.3172 no .
C11 H25 3.2901 no .
C12 H1 3.4023 no .
C12 H5 3.2798 no .
C13 H1 3.1867 no .
C13 H4 2.6237 no .
C14 H6 2.6784 no .
C15 H3 2.6051 no .
C15 H13 3.2746 no .
C15 H15 3.2584 no .
C15 H16 2.7863 no .
C15 H17 2.7849 no .
C15 H18 3.3239 no .
C15 H19 2.8291 no .
C15 H20 2.8165 no .
C15 H21 3.3516 no .
C15 H57 3.3553 no .
C16 H3 3.4918 no .
C16 H14 3.2851 no .
C17 H15 3.2518 no .
C17 H16 3.1131 no .
C17 H17 3.1657 no .
C17 H18 2.5437 no .
C18 H61 3.5240 no .
C19 H13 3.2480 no .
C19 H19 3.1381 no .
C19 H20 3.1317 no .
C19 H21 2.5385 no .
C19 H61 3.0676 no .
C20 H3 3.0330 no .
C20 H14 3.2345 no .
C20 H57 3.0504 no .
C20 H61 3.2614 no .
C21 H13 2.6769 no .
C22 H3 3.0819 no .
C22 H15 2.6405 no .
C22 H57 2.7399 no .
C23 H22 3.2760 no .
C23 H24 3.2816 no .
C23 H28 3.3532 no .
C23 H31 3.1690 no .
C23 H32 2.9010 no .
C23 H37 2.9250 no .
C23 H38 3.3992 no .
C23 H41 3.3816 no .
C23 H70 3.5009 no .
C24 H23 3.2856 no .
C24 H28 2.6277 no .
C24 H29 3.2252 no .
C24 H31 2.7637 no .
C24 H32 2.9895 no .
C25 H24 3.2515 no .
C25 H28 2.9775 no .
C25 H29 3.0553 no .
C25 H31 3.3127 no .
C25 H67 3.1845 no .
C26 H67 3.0754 no .
C27 H22 3.2488 no .
C27 H38 2.9829 no .
C27 H40 2.9740 no .
C27 H70 3.5317 no .
C28 H23 3.2814 no .
C28 H37 2.8404 no .
C28 H38 2.7673 no .
C28 H40 2.8139 no .
C28 H41 2.9532 no .
C28 H70 3.4650 no .
C29 H22 2.5711 no .
C29 H25 3.2660 no .
C29 H27 3.2837 no .
C29 H28 2.6452 no .
C29 H29 2.9627 no .
C29 H30 3.2860 no .
C29 H31 2.7586 no .
C29 H32 2.8279 no .
C29 H33 3.3286 no .
C30 H22 2.9641 no .
C30 H26 3.2600 no .
C31 H6 3.2635 no .
C31 H27 3.2461 no .
C31 H28 3.2489 no .
C31 H29 2.9316 no .
C31 H30 2.5787 no .
C32 H11 3.5545 no .
C33 H25 3.2460 no .
C33 H31 3.1385 no .
C33 H32 3.0898 no .
C33 H33 2.5077 no .
C34 H22 3.4962 no .
C34 H26 3.2764 no .
C35 H22 3.0373 no .
C35 H25 2.6333 no .
C35 H67 3.5153 no .
C36 H27 2.6353 no .
C36 H37 3.1265 no .
C37 H24 2.5727 no .
C37 H34 3.2577 no .
C37 H36 3.2872 no .
C37 H37 2.7613 no .
C37 H38 2.7659 no .
C37 H39 3.3138 no .
C37 H40 2.7509 no .
C37 H41 2.7690 no .
C37 H42 3.3136 no .
C38 H24 3.2959 no .
C38 H35 3.2271 no .
C39 H36 3.2249 no .
C39 H37 3.1701 no .
C39 H38 3.1553 no .
C39 H39 2.5867 no .
C40 H46 2.9680 no .
C41 H34 3.2268 no .
C41 H40 3.1240 no .
C41 H41 3.1007 no .
C41 H42 2.5167 no .
C41 H46 2.7027 no .
C42 H24 3.1658 no .
C42 H35 3.2528 no .
C43 H31 3.5228 no .
C43 H32 3.4987 no .
C43 H34 2.6937 no .
C44 H24 3.4674 no .
C44 H36 2.6530 no .
C44 H70 3.0903 no .
C44 H71 3.3660 no .
C44 H72 3.5315 no .
C45 H43 3.2675 no .
C45 H45 3.2617 no .
C45 H50 3.5620 no .
C45 H51 3.1296 no .
C45 H52 3.1180 no .
C45 H53 3.5862 no .
C45 H60 2.7381 no .
C45 H63 3.1357 no .
C46 H44 3.2622 no .
C46 H50 2.8213 no .
C46 H51 2.9333 no .
C46 H52 2.8677 no .
C46 H53 2.7894 no .
C46 H60 3.5640 no .
C47 H45 3.2315 no .
C47 H50 3.1206 no .
C47 H53 2.9503 no .
C48 H63 3.5274 no .
C49 H43 3.2335 no .
C49 H60 2.9983 no .
C49 H63 2.6738 no .
C50 H44 3.2693 no .
C50 H58 3.5627 no .
C50 H59 3.5548 no .
C50 H60 2.3910 no .
C50 H61 3.5832 no .
C50 H62 3.5328 no .
C50 H63 2.4033 no .
C51 H43 2.6334 no .
C51 H46 3.2396 no .
C51 H48 3.2668 no .
C51 H49 3.3126 no .
C51 H50 2.7710 no .
C51 H51 2.7933 no .
C51 H52 2.7766 no .
C51 H53 2.7773 no .
C51 H54 3.3168 no .
C52 H43 3.3528 no .
C52 H47 3.2754 no .
C53 H36 2.9960 no .
C53 H48 3.2373 no .
C53 H49 2.5223 no .
C53 H50 3.1215 no .
C53 H51 3.1148 no .
C54 H36 3.2078 no .
C55 H46 3.2304 no .
C55 H52 3.1553 no .
C55 H53 3.1726 no .
C55 H54 2.5742 no .
C56 H43 3.2665 no .
C56 H47 3.2670 no .
C57 H46 2.6348 no .
C58 H43 3.5622 no .
C58 H48 2.6977 no .
C59 H45 2.6365 no .
C59 H55 3.2480 no .
C59 H57 3.2552 no .
C59 H58 3.1314 no .
C59 H59 3.1282 no .
C59 H60 2.5354 no .
C59 H61 3.1683 no .
C59 H62 3.1495 no .
C59 H63 2.5788 no .
C60 H45 3.4581 no .
C60 H56 3.2520 no .
C60 H78 3.3316 no .
C61 H57 3.2384 no .
C61 H58 2.7512 no .
C61 H59 2.7507 no .
C61 H60 3.2895 no .
C61 H77 3.5049 no .
C61 H78 3.0617 no .
C62 H19 2.8994 no .
C63 H19 2.4598 no .
C63 H21 3.5472 no .
C63 H55 3.2374 no .
C63 H61 2.7561 no .
C63 H62 2.7536 no .
C63 H63 3.3020 no .
C64 H19 3.4987 no .
C64 H45 3.2135 no .
C64 H56 3.2549 no .
C65 H55 2.6530 no .
C65 H78 3.4032 no .
C66 H45 3.3391 no .
C66 H57 2.6563 no .
C67 H64 3.2661 no .
C67 H66 3.2594 no .
C67 H72 3.1103 no .
C67 H75 2.7309 no .
C67 H81 2.6290 no .
C67 H84 3.2176 no .
C68 H65 3.2626 no .
C68 H72 2.4664 no .
C68 H73 3.5652 no .
C68 H74 3.5597 no .
C68 H75 2.4070 no .
C68 H81 3.4571 no .
C69 H66 3.2281 no .
C69 H72 2.8807 no .
C69 H75 3.0127 no .
C70 H84 3.3976 no .
C71 H64 3.2305 no .
C71 H81 3.2060 no .
C71 H82 3.5408 no .
C71 H84 2.5268 no .
C72 H65 3.2678 no .
C72 H75 3.4432 no .
C72 H80 3.5708 no .
C72 H81 2.4325 no .
C72 H82 3.5663 no .
C72 H83 3.5581 no .
C72 H84 2.3983 no .
C73 H64 2.6271 no .
C73 H67 3.2531 no .
C73 H69 3.2439 no .
C73 H70 3.1416 no .
C73 H71 3.1631 no .
C73 H72 2.5761 no .
C73 H73 3.1805 no .
C73 H74 3.1495 no .
C73 H75 2.5939 no .
C74 H28 3.1934 no .
C74 H64 3.2202 no .
C74 H68 3.2512 no .
C75 H28 3.0552 no .
C75 H29 3.0093 no .
C75 H69 3.2229 no .
C75 H70 2.7460 no .
C75 H71 2.7405 no .
C75 H72 3.2957 no .
C76 H29 3.0398 no .
C77 H67 3.2264 no .
C77 H73 2.7549 no .
C77 H74 2.7729 no .
C77 H75 3.3099 no .
C78 H64 3.4103 no .
C78 H68 3.2651 no .
C79 H28 3.4843 no .
C79 H40 2.9167 no .
C79 H41 3.2730 no .
C79 H64 3.4624 no .
C79 H67 2.6375 no .
C80 H69 2.6530 no .
C80 H81 3.3385 no .
C81 H66 2.6011 no .
C81 H76 3.2494 no .
C81 H78 3.2618 no .
C81 H79 3.1675 no .
C81 H80 3.1397 no .
C81 H81 2.5715 no .
C81 H82 3.1526 no .
C81 H83 3.1468 no .
C81 H84 2.5656 no .
C82 H4 3.5804 no .
C82 H66 3.5461 no .
C82 H77 3.2657 no .
C83 H7 3.1050 no .
C83 H78 3.2599 no .
C83 H79 2.7513 no .
C83 H80 2.7473 no .
C83 H81 3.2942 no .
C84 H7 3.1516 no .
C84 H55 3.5661 no .
C85 H55 3.4844 no .
C85 H76 3.2574 no .
C85 H82 2.7369 no .
C85 H83 2.7307 no .
C85 H84 3.2854 no .
C86 H66 3.0502 no .
C86 H77 3.2643 no .
C87 H4 3.3797 no .
C87 H75 3.4483 no .
C87 H76 2.6428 no .
C88 H66 3.0888 no .
C88 H78 2.6346 no .
C89 H89 2.6170 no .
C89 H90 3.3412 no .
C89 H91 2.7319 no .
C89 H92 3.4809 no .
C89 H94 2.5284 no .
C89 H95 2.6575 no .
C89 H103 3.3444 no .
C89 H104 2.7188 no .
C89 H105 3.1477 no .
C89 H106 2.8676 no .
C89 H112 3.1079 no .
C89 H113 2.7530 no .
C90 H91 2.6606 no .
C90 H92 2.7039 no .
C90 H93 3.3283 no .
C90 H104 2.7257 no .
C90 H106 3.2014 no .
C90 H113 2.9904 no .
C91 H85 2.6932 no .
C91 H86 2.6450 no .
C92 H85 3.4428 no .
C92 H86 2.7174 no .
C92 H87 2.6292 no .
C92 H88 3.3199 no .
C92 H106 3.5947 no .
C93 H85 2.5902 no .
C93 H86 2.5918 no .
C93 H98 2.6499 no .
C93 H99 2.7302 no .
C93 H103 2.6744 no .
C93 H104 3.3368 no .
C93 H105 2.6389 no .
C93 H106 3.5665 no .
C93 H112 2.7684 no .
C94 H100 2.7150 no .
C94 H101 2.7163 no .
C94 H102 3.3563 no .
C94 H103 2.5889 no .
C94 H105 3.0770 no .
C94 H112 3.5622 no .
C95 H94 2.7524 no .
C95 H95 2.6065 no .
C96 H96 2.6712 no .
C96 H97 2.7503 no .
C97 H85 3.3473 no .
C97 H86 2.7002 no .
C97 H87 2.6936 no .
C97 H88 3.4015 no .
C97 H94 2.7545 no .
C97 H95 3.3340 no .
C97 H96 2.7044 no .
C97 H97 3.0923 no .
C97 H107 2.7319 no .
C97 H108 3.3641 no .
C97 H109 2.6770 no .
C97 H110 3.3517 no .
C98 H86 2.7073 no .
C98 H87 3.1677 no .
C98 H94 2.7970 no .
C98 H96 2.9935 no .
C98 H109 2.7270 no .
C98 H110 2.7510 no .
C98 H111 3.3677 no .
C99 H96 3.5271 no .
C99 H103 2.5795 no .
C99 H104 2.8139 no .
C100 H103 3.0746 no .
C100 H104 2.8118 no .
C100 H105 3.3707 no .
C100 H106 2.7639 no .
C101 H85 2.7133 no .
C101 H86 3.3502 no .
C101 H87 3.3012 no .
C101 H88 2.7249 no .
C101 H94 3.3486 no .
C101 H95 2.6544 no .
C101 H96 3.5909 no .
C101 H97 2.7579 no .
C101 H103 2.5898 no .
C101 H104 2.5734 no .
C101 H114 2.7109 no .
C101 H115 2.6298 no .
C102 H85 2.6504 no .
C102 H88 2.9931 no .
C102 H95 2.7596 no .
C102 H97 3.5494 no .
C102 H116 2.7518 no .
C102 H117 3.3687 no .
C102 H118 2.7264 no .
C104 H112 2.7844 no .
C104 H113 2.7090 no .
C105 H120 3.2603 no .
C105 H122 3.2604 no .
C106 H121 3.2029 no .
C106 H123 3.2054 no .
C106 H124 3.2944 no .
C106 H125 2.7641 no .
C106 H126 2.7668 no .
C107 H122 3.1758 no .
C108 H119 3.1910 no .
C108 H123 3.2067 no .
C109 H120 3.1797 no .
C110 H119 3.2017 no .
C110 H121 3.2140 no .
C110 H124 2.5755 no .
C110 H125 3.1262 no .
C110 H126 3.1682 no .
C111 H119 2.6548 no .
C111 H123 2.6956 no .
C112 H128 3.2346 no .
C112 H130 3.1935 no .
C113 H129 3.2560 no .
C113 H131 3.1893 no .
C113 H132 3.1118 no .
C113 H133 2.4900 no .
C113 H134 3.0662 no .
C114 H130 3.2690 no .
C115 H127 3.2605 no .
C115 H131 3.1722 no .
C116 H128 3.2632 no .
C117 H127 3.1901 no .
C117 H129 3.1831 no .
C117 H132 2.7569 no .
C117 H133 3.2761 no .
C117 H134 2.7636 no .
C118 H127 2.5951 no .
C118 H131 2.6487 no .
H1 H2 2.3053 no .
H1 H8 3.2176 no .
H1 H9 2.8190 no .
H1 H12 3.5929 no .
H2 H3 2.3166 no .
H3 H16 3.4447 no .
H3 H19 3.4674 no .
H3 H20 2.4217 no .
H4 H5 2.3104 no .
H4 H7 2.6614 no .
H4 H8 2.6580 no .
H4 H9 3.5592 no .
H4 H79 2.5618 no .
H5 H6 2.3042 no .
H5 H30 3.2971 no .
H6 H10 2.7293 no .
H6 H11 2.7109 no .
H6 H25 2.4912 no .
H6 H30 3.2389 no .
H7 H56 3.4365 no .
H7 H76 3.1759 no .
H7 H77 3.2011 no .
H8 H76 3.3549 no .
H9 H56 3.2362 no .
H11 H25 3.4357 no .
H11 H26 3.2976 no .
H12 H16 3.5603 no .
H12 H17 2.8739 no .
H13 H14 2.3605 no .
H13 H16 3.3116 no .
H13 H17 3.3643 no .
H13 H18 2.3396 no .
H14 H15 2.2720 no .
H15 H19 3.2930 no .
H15 H20 3.3130 no .
H15 H21 2.3010 no .
H15 H61 3.1510 no .
H19 H56 2.7396 no .
H19 H57 1.9006 no .
H19 H61 3.5518 no .
H20 H57 3.4431 no .
H21 H57 3.2065 no .
H22 H23 2.3312 no .
H22 H28 3.0657 no .
H22 H29 2.6392 no .
H22 H67 3.1882 no .
H23 H24 2.3392 no .
H23 H67 2.9723 no .
H24 H38 3.1551 no .
H24 H40 2.8704 no .
H25 H26 2.3008 no .
H25 H28 3.4923 no .
H25 H29 3.0125 no .
H25 H30 2.3880 no .
H26 H27 2.3372 no .
H27 H31 3.3333 no .
H27 H32 3.2618 no .
H27 H33 2.2859 no .
H28 H67 3.0888 no .
H28 H70 2.8572 no .
H29 H67 3.0270 no .
H29 H68 3.0844 no .
H31 H37 2.8298 no .
H31 H38 3.3367 no .
H32 H37 2.5533 no .
H34 H35 2.2463 no .
H34 H37 3.3617 no .
H34 H38 3.3453 no .
H34 H39 2.3751 no .
H35 H36 2.3440 no .
H35 H46 2.8918 no .
H36 H40 3.3301 no .
H36 H41 3.3001 no .
H36 H42 2.3133 no .
H36 H46 2.4386 no .
H36 H47 2.8569 no .
H40 H70 2.5923 no .
H40 H71 2.5778 no .
H40 H72 3.1222 no .
H41 H70 2.7086 no .
H41 H71 3.4027 no .
H41 H72 3.2039 no .
H43 H44 2.2992 no .
H43 H50 3.1760 no .
H43 H53 2.9756 no .
H44 H45 2.3339 no .
H45 H60 3.3560 no .
H45 H61 3.4924 no .
H45 H63 2.8304 no .
H46 H47 2.3462 no .
H46 H49 2.2942 no .
H46 H50 3.2996 no .
H46 H51 3.2959 no .
H47 H48 2.2858 no .
H48 H52 3.3437 no .
H48 H53 3.3723 no .
H48 H54 2.3681 no .
H52 H60 3.1222 no .
H55 H56 2.3375 no .
H55 H58 2.7036 no .
H55 H59 2.6955 no .
H55 H60 3.5826 no .
H55 H77 2.9918 no .
H55 H78 2.8203 no .
H56 H57 2.3049 no .
H56 H77 3.4570 no .
H57 H61 2.7227 no .
H57 H62 2.6753 no .
H57 H63 3.5873 no .
H58 H78 2.6655 no .
H64 H65 2.3074 no .
H64 H71 3.5792 no .
H64 H72 3.0355 no .
H64 H75 3.4220 no .
H65 H66 2.3251 no .
H66 H82 3.1844 no .
H66 H84 2.6065 no .
H67 H68 2.3241 no .
H67 H70 2.6863 no .
H67 H71 2.6667 no .
H67 H72 3.5713 no .
H68 H69 2.3110 no .
H69 H73 2.6758 no .
H69 H74 2.7163 no .
H69 H75 3.5840 no .
H74 H81 3.3248 no .
H75 H81 2.5239 no .
H76 H77 2.3456 no .
H76 H79 2.6916 no .
H76 H80 2.6802 no .
H76 H81 3.5744 no .
H77 H78 2.3355 no .
H78 H82 2.6813 no .
H78 H83 2.6662 no .
H78 H84 3.5684 no .
H85 H87 2.8642 no .
H85 H88 2.3576 no .
H85 H89 2.4342 no .
H85 H90 3.5304 no .
H85 H91 3.0978 no .
H85 H94 2.7442 no .
H85 H95 2.4259 no .
H85 H112 2.5960 no .
H85 H113 2.3040 no .
H86 H87 2.3946 no .
H86 H88 2.8636 no .
H86 H89 2.8048 no .
H86 H90 3.5844 no .
H86 H91 2.1058 no .
H86 H92 3.1225 no .
H86 H93 3.5425 no .
H86 H94 2.2906 no .
H86 H95 2.9406 no .
H86 H103 3.5861 no .
H86 H104 3.0426 no .
H86 H105 2.6525 no .
H86 H106 2.3796 no .
H87 H89 2.8633 no .
H87 H90 2.4333 no .
H87 H91 2.8437 no .
H87 H92 2.4766 no .
H87 H93 3.5474 no .
H87 H104 2.1591 no .
H87 H106 2.6611 no .
H88 H89 2.4281 no .
H88 H90 2.2977 no .
H88 H91 3.5907 no .
H88 H92 3.5359 no .
H88 H104 2.9770 no .
H88 H113 2.3920 no .
H89 H91 2.3377 no .
H89 H92 2.8180 no .
H89 H93 2.2901 no .
H90 H91 2.8186 no .
H90 H92 2.3038 no .
H90 H93 2.3232 no .
H91 H106 3.1417 no .
H92 H106 3.3054 no .
H94 H96 2.3225 no .
H94 H97 2.8615 no .
H94 H98 2.5297 no .
H94 H99 3.1205 no .
H94 H103 3.0875 no .
H94 H105 2.1403 no .
H94 H106 3.2098 no .
H94 H112 3.5673 no .
H95 H96 2.8598 no .
H95 H97 2.4361 no .
H95 H98 2.7749 no .
H95 H99 2.4611 no .
H95 H103 3.5352 no .
H95 H105 3.5605 no .
H95 H112 2.1278 no .
H95 H113 3.2350 no .
H96 H98 2.4046 no .
H96 H99 2.8616 no .
H96 H100 2.9384 no .
H96 H101 2.4976 no .
H96 H102 3.5710 no .
H96 H103 2.2157 no .
H96 H105 2.5657 no .
H96 H107 3.0106 no .
H97 H98 2.8614 no .
H97 H99 2.3428 no .
H97 H100 2.5804 no .
H97 H101 3.0605 no .
H97 H103 2.5579 no .
H97 H112 3.3121 no .
H98 H100 2.8609 no .
H98 H101 2.3709 no .
H98 H102 2.3596 no .
H99 H100 2.3719 no .
H99 H101 2.8611 no .
H99 H102 2.3586 no .
H103 H105 2.4707 no .
H103 H106 2.8478 no .
H103 H107 2.4307 no .
H103 H108 3.5076 no .
H103 H109 2.6070 no .
H104 H105 2.8505 no .
H104 H106 2.2862 no .
H104 H107 3.1843 no .
H104 H109 2.2952 no .
H104 H110 2.9807 no .
H105 H107 2.3461 no .
H105 H108 2.3526 no .
H106 H107 2.8609 no .
H106 H108 2.3519 no .
H106 H109 3.0529 no .
H106 H110 2.6153 no .
H107 H109 2.3544 no .
H107 H110 2.8376 no .
H107 H111 2.3175 no .
H108 H109 2.8383 no .
H108 H110 2.3350 no .
H108 H111 2.3364 no .
H112 H114 2.3485 no .
H112 H115 2.8651 no .
H112 H116 3.1155 no .
H112 H118 2.6121 no .
H113 H114 2.8662 no .
H113 H115 2.4101 no .
H113 H116 2.5588 no .
H113 H118 2.9603 no .
H114 H116 2.8346 no .
H114 H117 2.3133 no .
H114 H118 2.3513 no .
H115 H116 2.3309 no .
H115 H117 2.3330 no .
H115 H118 2.8351 no .
H119 H120 2.3075 no .
H119 H124 3.5815 no .
H119 H125 2.7117 no .
H119 H126 2.7017 no .
H120 H121 2.2984 no .
H121 H122 2.2643 no .
H122 H123 2.3197 no .
H123 H124 2.3806 no .
H123 H125 3.3227 no .
H123 H126 3.3865 no .
H127 H128 2.2974 no .
H127 H132 3.2807 no .
H127 H133 2.2476 no .
H127 H134 3.2374 no .
H128 H129 2.4204 no .
H129 H130 2.3129 no .
H130 H131 2.2430 no .
H131 H132 2.6904 no .
H131 H133 3.5722 no .
H131 H134 2.7242 no .
Fe1 H91 3.4602 no .
Fe2 H91 3.4978 no .
S1 H86 2.9295 no .
S1 H91 3.1364 no .
S1 H94 3.1400 no .
S1 H105 3.3362 no .
S2 H91 3.5725 no .
S4 H130 3.1152 no 1_545
S5 H89 3.4151 no .
S5 H91 3.3460 no .
S6 H106 2.9972 no .
S6 H108 3.3269 no .
S7 H129 3.4005 no 1_545
C3 H26 3.4776 no 2_566
C3 H27 3.3952 no 2_566
C3 H74 3.4644 no 2_666
C3 H80 3.4026 no 2_666
C3 H81 3.5812 no 2_666
C4 H26 3.2287 no 2_566
C4 H27 3.1382 no 2_566
C4 H67 3.2620 no 1_565
C4 H73 3.2488 no 2_666
C4 H74 3.5290 no 2_666
C5 H23 3.3067 no 1_565
C5 H26 3.2356 no 2_566
C5 H67 3.1958 no 1_565
C5 H71 3.3183 no 1_565
C6 H26 3.5441 no 2_566
C7 H79 3.4898 no 2_666
C7 H80 3.5136 no 2_666
C8 H79 3.2596 no 2_666
C9 H4 3.4253 no 2_666
C9 H79 3.3294 no 2_666
C10 H8 3.5553 no 2_666
C10 H76 3.4303 no 2_666
C10 H79 3.5922 no 2_666
C11 H76 3.5042 no 2_666
C12 H80 3.3526 no 2_666
C14 H10 3.2800 no 2_566
C14 H11 3.2693 no 2_566
C14 H12 3.5864 no 2_566
C14 H93 3.5246 no .
C15 H24 2.9909 no 1_565
C16 H24 2.8747 no 1_565
C16 H89 3.5570 no .
C17 H24 2.8489 no 1_565
C17 H85 3.4108 no .
C17 H112 3.3062 no .
C17 H113 3.1380 no .
C18 H24 2.9541 no 1_565
C18 H112 3.3431 no .
C18 H118 3.4063 no .
C19 H24 3.0253 no 1_565
C19 H40 3.3538 no 1_565
C19 H124 3.5799 no 2_665
C20 H24 3.0269 no 1_565
C20 H40 3.3408 no 1_565
C21 H23 3.5213 no 1_565
C21 H25 3.4535 no 2_566
C21 H26 3.3068 no 2_566
C21 H89 2.8085 no .
C22 H40 3.1588 no 1_565
C22 H71 3.3421 no 1_565
C22 H124 3.2342 no 2_665
C25 H22 3.4920 no 2_556
C25 H29 3.5788 no 2_556
C26 H3 3.1599 no 1_545
C26 H16 3.5111 no 1_545
C27 H3 3.3717 no 1_545
C30 H22 3.3552 no 2_556
C31 H16 3.1502 no 2_566
C31 H23 3.0316 no 2_556
C32 H16 3.0815 no 2_566
C32 H23 3.1690 no 2_556
C32 H92 3.5201 no .
C32 H93 3.2119 no .
C33 H2 3.4788 no 2_566
C33 H68 3.1975 no 2_556
C33 H92 2.8172 no .
C33 H93 3.1753 no .
C34 H68 3.0613 no 2_556
C34 H92 2.9442 no .
C36 H65 3.2734 no 1_455
C36 H68 2.8159 no 2_556
C36 H92 3.1787 no .
C38 H108 3.1243 no .
C39 H14 3.5241 no 1_545
C39 H43 3.4336 no 2_555
C39 H108 3.2325 no .
C40 H14 3.4764 no 1_545
C40 H43 3.0631 no 2_555
C41 H15 3.1554 no 1_545
C41 H126 3.4791 no 2_655
C42 H15 3.2624 no 1_545
C43 H108 3.4094 no .
C43 H110 3.2455 no .
C43 H111 3.4012 no .
C43 H132 3.5980 no 1_445
C44 H15 3.4870 no 1_545
C44 H21 3.4959 no 1_545
C44 H130 3.3506 no 1_545
C46 H35 3.5310 no 2_555
C46 H98 3.4640 no .
C47 H35 3.3073 no 2_555
C47 H98 3.0343 no .
C47 H101 3.4963 no .
C47 H102 3.1546 no .
C47 H118 3.1890 no 2_565
C48 H98 2.8840 no .
C48 H99 3.2930 no 2_565
C48 H102 2.9096 no .
C48 H112 3.3881 no 2_565
C48 H114 2.9517 no 2_565
C48 H118 3.3339 no 2_565
C49 H98 3.1861 no .
C49 H99 3.4491 no 2_565
C49 H100 3.4271 no 2_565
C49 H114 3.3880 no 2_565
C50 H98 3.5856 no .
C51 H35 2.8430 no 2_555
C52 H35 2.7674 no 2_555
C53 H35 2.9571 no 2_555
C53 H46 3.1877 no 2_555
C54 H35 3.2598 no 2_555
C54 H107 3.5020 no 2_555
C54 H126 3.5271 no 2_655
C55 H34 3.1646 no 2_555
C55 H35 3.3633 no 2_555
C55 H119 3.5995 no 2_655
C55 H128 3.3203 no 1_545
C55 H129 3.4658 no 1_545
C56 H34 3.0614 no 2_555
C56 H35 3.1646 no 2_555
C56 H129 3.5585 no 1_545
C57 H35 3.5024 no 2_555
C57 H96 3.4892 no .
C57 H98 3.4650 no .
C57 H105 3.0629 no .
C58 H34 3.3590 no 2_555
C58 H117 3.5539 no 2_565
C58 H127 3.5574 no 2_665
C58 H133 2.9717 no 2_665
C59 H123 3.3120 no 2_665
C60 H122 3.4307 no 2_665
C60 H123 3.2974 no 2_665
C61 H115 3.2635 no 1_655
C61 H117 3.5461 no 1_655
C61 H123 3.4648 no 2_665
C64 H123 3.4555 no 2_665
C65 H59 3.5602 no 2_665
C65 H115 3.2509 no 1_655
C65 H121 3.2228 no .
C65 H122 3.4447 no .
C65 H122 3.1301 no 2_665
C66 H94 3.3141 no .
C66 H95 3.3117 no .
C66 H98 3.5557 no .
C66 H100 3.5536 no 2_565
C69 H33 3.5790 no 1_655
C69 H69 3.2633 no 2_656
C69 H131 3.3014 no 1_545
C70 H33 2.9466 no 1_655
C70 H110 3.2717 no 1_655
C70 H131 3.3186 no 1_545
C71 H33 3.3339 no 1_655
C71 H87 3.3645 no 1_655
C71 H110 3.3605 no 1_655
C73 H73 3.4760 no 2_656
C74 H2 3.5578 no 1_545
C74 H73 3.5215 no 2_656
C75 H2 2.8648 no 1_545
C75 H3 3.2086 no 1_545
C75 H73 3.3174 no 2_656
C76 H2 3.1803 no 1_545
C76 H31 3.3950 no 2_556
C76 H33 3.4422 no 2_556
C76 H73 3.0484 no 2_656
C77 H64 3.4251 no 2_656
C77 H73 2.9848 no 2_656
C78 H73 3.2171 no 2_656
C79 H3 3.3492 no 1_545
C79 H20 3.3622 no 1_545
C79 H130 3.4366 no 1_545
C80 H1 3.3246 no 2_666
C80 H2 3.0189 no 2_666
C81 H87 3.3953 no 1_655
C81 H88 3.3263 no 1_655
C82 H87 3.5695 no 1_655
C82 H88 3.1408 no 1_655
C82 H90 3.1648 no 1_655
C83 H88 2.9064 no 1_655
C83 H90 3.2970 no 1_655
C84 H88 2.9480 no 1_655
C84 H113 3.4417 no 1_655
C84 H115 3.2175 no 1_655
C85 H88 3.1332 no 1_655
C85 H115 2.9555 no 1_655
C86 H88 3.3102 no 1_655
C87 H1 2.8460 no 2_666
C87 H90 3.0775 no 1_655
C88 H120 3.5610 no .
C88 H121 3.5375 no .
C88 H129 3.4123 no 1_545
C88 H130 3.5346 no 1_545
C90 H66 3.4906 no 1_455
C91 H10 3.4780 no 2_566
C91 H17 3.2213 no .
C91 H18 3.4355 no .
C91 H80 3.2762 no 1_455
C92 H11 3.5961 no .
C92 H27 3.5021 no .
C93 H62 3.5280 no .
C93 H63 3.3686 no .
C94 H50 3.3595 no .
C95 H44 3.5506 no .
C95 H44 3.5589 no 2_565
C95 H45 3.4705 no 2_565
C95 H50 3.2173 no .
C95 H63 3.3308 no .
C95 H99 3.2157 no 2_565
C96 H15 3.4157 no 2_565
C96 H43 3.4382 no .
C96 H44 3.3190 no .
C96 H45 3.4038 no 2_565
C96 H50 3.4425 no .
C96 H61 3.5081 no 2_565
C96 H99 3.4022 no 2_565
C96 H124 3.5824 no 1_455
C96 H126 3.3331 no 1_455
C97 H120 3.5225 no 1_455
C98 H49 3.4433 no .
C99 H49 3.2320 no .
C100 H37 3.2444 no .
C100 H39 3.3604 no .
C100 H65 3.3868 no 1_455
C100 H66 3.3235 no 1_455
C100 H120 3.5915 no 1_455
C101 H78 3.5032 no 1_455
C102 H13 3.1098 no .
C102 H44 3.2562 no 2_565
C103 H44 3.2686 no 2_565
C103 H55 3.1841 no 1_455
C103 H58 3.3336 no 1_455
C103 H77 3.5369 no 1_455
C103 H78 3.2961 no 1_455
C104 H13 3.3151 no .
C104 H14 3.4895 no .
C104 H53 3.2882 no 2_565
C104 H55 3.1354 no 1_455
C105 H96 3.5998 no 1_655
C105 H97 3.4679 no 1_655
C105 H100 3.4093 no 1_655
C105 H127 3.5703 no 2_665
C106 H96 3.5658 no 1_655
C106 H103 3.1355 no 1_655
C106 H107 3.5129 no 1_655
C106 H127 3.3119 no 2_665
C107 H82 3.3093 no .
C107 H103 2.8289 no 1_655
C107 H109 3.4437 no 1_655
C107 H128 3.2347 no 1_545
C108 H52 3.0454 no .
C108 H58 3.2573 no .
C108 H82 3.3388 no .
C108 H97 3.5829 no 1_655
C108 H103 3.3762 no 1_655
C109 H45 3.3604 no 2_665
C109 H52 3.4329 no .
C109 H58 3.5715 no .
C109 H59 3.3431 no 2_665
C109 H97 3.3812 no 1_655
C110 H45 3.2593 no 2_665
C110 H97 3.3390 no 1_655
C110 H100 3.3107 no 1_655
C111 H15 3.4737 no 2_665
C111 H21 3.1460 no 2_665
C111 H36 3.3531 no 2_655
C111 H42 3.3757 no 2_655
C111 H47 3.5240 no 2_655
C111 H100 3.3491 no 1_655
C111 H101 3.2845 no 1_655
C112 H111 3.2697 no 1_665
C112 H125 2.9019 no 2_665
C113 H54 3.4257 no 2_665
C113 H111 3.3290 no 1_665
C113 H119 3.4795 no 2_665
C113 H125 2.8464 no 2_665
C114 H48 3.4946 no 1_565
C114 H119 3.3904 no 2_665
C114 H120 2.9951 no 1_565
C114 H125 2.9291 no 2_665
C115 H42 3.5348 no 1_565
C115 H83 3.5558 no 1_565
C115 H84 3.2185 no 1_565
C115 H120 3.3967 no 1_565
C115 H125 3.0694 no 2_665
C116 H42 3.1322 no 1_565
C116 H72 3.3605 no 1_565
C116 H84 3.0087 no 1_565
C116 H125 3.1297 no 2_665
C117 H65 3.5907 no 1_565
C117 H72 3.5961 no 1_565
C117 H125 3.0177 no 2_665
C118 H39 3.4919 no 1_665
C118 H54 3.1440 no 2_665
C118 H111 3.3708 no 1_665
C142 H69 3.3394 no 2_666
C143 H31 3.3021 no 1_665
C143 H38 3.1317 no 1_665
C143 H64 3.5232 no 1_565
C143 H69 2.7236 no 2_666
C144 H31 3.0439 no 1_665
C144 H37 3.5969 no 1_665
C144 H38 2.6345 no 1_665
C144 H69 3.4745 no 2_666
C145 H18 3.2434 no 1_655
C145 H25 3.4261 no 2_666
C145 H38 3.1876 no 1_665
C146 H5 3.3043 no 2_666
C146 H6 3.5121 no 2_666
C146 H18 3.3415 no 1_655
C146 H76 3.0666 no .
C146 H77 3.1243 no .
C147 H8 3.2251 no .
C147 H76 3.4388 no .
C147 H77 2.9560 no .
C148 H9 3.5292 no .
C148 H56 3.1618 no .
C148 H64 3.2739 no 1_565
C148 H69 3.5609 no 2_666
C148 H74 3.5285 no 2_666
H1 C80 3.3246 no 2_666
H1 C87 2.8460 no 2_666
H1 H27 3.3354 no 2_566
H1 H73 3.4548 no 2_666
H1 H74 2.9385 no 2_666
H1 H75 3.0518 no 2_666
H1 H79 2.7208 no 2_666
H1 H80 2.6615 no 2_666
H1 H81 2.6683 no 2_666
H2 C33 3.4788 no 2_566
H2 C74 3.5578 no 1_565
H2 C75 2.8648 no 1_565
H2 C76 3.1803 no 1_565
H2 C80 3.0189 no 2_666
H2 H26 3.5666 no 2_566
H2 H27 2.8913 no 2_566
H2 H67 2.7062 no 1_565
H2 H68 3.2499 no 1_565
H2 H73 2.4638 no 2_666
H2 H74 3.0846 no 2_666
H2 H75 3.0335 no 2_666
H3 C26 3.1599 no 1_565
H3 C27 3.3717 no 1_565
H3 C75 3.2086 no 1_565
H3 C79 3.3492 no 1_565
H3 H23 2.7289 no 1_565
H3 H24 3.1474 no 1_565
H3 H26 3.5577 no 2_566
H3 H67 2.5504 no 1_565
H3 H70 3.5599 no 1_565
H3 H71 2.5857 no 1_565
H4 C9 3.4253 no 2_666
H4 H4 3.0832 no 2_666
H4 H8 3.2777 no 2_666
H5 C146 3.3043 no 2_666
H5 H8 3.0273 no 2_666
H5 H76 3.3854 no 2_666
H6 C146 3.5121 no 2_666
H6 H16 3.5523 no 2_566
H6 H18 3.3631 no 2_566
H6 H76 3.5204 no 2_666
H8 C10 3.5553 no 2_666
H8 C147 3.2251 no .
H8 H4 3.2777 no 2_666
H8 H5 3.0273 no 2_666
H8 H79 3.4217 no 2_666
H9 C148 3.5292 no .
H10 C14 3.2800 no 2_566
H10 C91 3.4780 no 2_566
H10 H10 3.2686 no 2_566
H10 H11 2.8377 no 2_566
H10 H12 3.1980 no 2_566
H10 H17 3.4031 no 2_566
H10 H26 3.5574 no 2_566
H10 H80 3.3755 no 2_666
H10 H89 3.3207 no 2_566
H10 H90 2.9550 no 2_566
H10 H93 3.0649 no 2_566
H11 C14 3.2693 no 2_566
H11 C92 3.5961 no .
H11 H10 2.8377 no 2_566
H11 H11 3.2471 no 2_566
H11 H12 3.1870 no 2_566
H11 H93 2.6493 no .
H12 C14 3.5864 no 2_566
H12 H10 3.1980 no 2_566
H12 H11 3.1870 no 2_566
H12 H26 2.8897 no 2_566
H13 C102 3.1098 no .
H13 C104 3.3151 no .
H13 H24 3.3399 no 1_565
H13 H85 3.2794 no .
H13 H112 2.9632 no .
H13 H113 2.4593 no .
H13 H116 2.8253 no .
H13 H118 3.0802 no .
H14 C39 3.5241 no 1_565
H14 C40 3.4764 no 1_565
H14 C104 3.4895 no .
H14 H24 3.5213 no 1_565
H14 H43 3.0766 no 2_565
H14 H44 3.4675 no 2_565
H14 H102 3.2038 no 2_565
H14 H112 2.9878 no .
H14 H116 3.5906 no .
H14 H118 2.6606 no .
H15 C41 3.1554 no 1_565
H15 C42 3.2624 no 1_565
H15 C44 3.4870 no 1_565
H15 C96 3.4157 no 2_565
H15 C111 3.4737 no 2_665
H15 H36 3.1460 no 1_565
H15 H40 3.2267 no 1_565
H15 H42 3.3890 no 1_565
H15 H100 3.3017 no 2_565
H15 H101 3.1722 no 2_565
H15 H102 3.2006 no 2_565
H15 H124 2.7732 no 2_665
H15 H126 3.3192 no 2_665
H16 C26 3.5111 no 1_565
H16 C31 3.1502 no 2_566
H16 C32 3.0815 no 2_566
H16 H6 3.5523 no 2_566
H16 H23 2.7288 no 1_565
H16 H24 3.4480 no 1_565
H16 H25 2.6261 no 2_566
H16 H26 2.4874 no 2_566
H17 C91 3.2213 no .
H17 H10 3.4031 no 2_566
H17 H26 3.3023 no 2_566
H17 H89 2.2642 no .
H17 H90 3.5368 no .
H18 C91 3.4355 no .
H18 C145 3.2434 no 1_455
H18 C146 3.3415 no 1_455
H18 H6 3.3631 no 2_566
H18 H25 3.5062 no 2_566
H18 H89 2.5691 no .
H18 H90 3.5350 no .
H19 H124 3.5479 no 2_665
H20 C79 3.3622 no 1_565
H20 H40 2.8129 no 1_565
H20 H71 2.4057 no 1_565
H21 C44 3.4959 no 1_565
H21 C111 3.1460 no 2_665
H21 H40 2.9455 no 1_565
H21 H42 3.1977 no 1_565
H21 H124 2.2931 no 2_665
H21 H125 3.2381 no 2_665
H22 C25 3.4920 no 2_556
H22 C30 3.3552 no 2_556
H22 H22 2.5720 no 2_556
H22 H29 2.9489 no 2_556
H23 C5 3.3067 no 1_545
H23 C21 3.5213 no 1_545
H23 C31 3.0316 no 2_556
H23 C32 3.1690 no 2_556
H23 H3 2.7289 no 1_545
H23 H16 2.7288 no 1_545
H23 H25 3.0005 no 2_556
H23 H26 3.2280 no 2_556
H24 C15 2.9909 no 1_545
H24 C16 2.8747 no 1_545
H24 C17 2.8489 no 1_545
H24 C18 2.9541 no 1_545
H24 C19 3.0253 no 1_545
H24 C20 3.0269 no 1_545
H24 H3 3.1474 no 1_545
H24 H13 3.3399 no 1_545
H24 H14 3.5213 no 1_545
H24 H16 3.4480 no 1_545
H25 C21 3.4535 no 2_566
H25 C145 3.4261 no 2_666
H25 H16 2.6261 no 2_566
H25 H18 3.5062 no 2_566
H25 H23 3.0005 no 2_556
H26 C3 3.4776 no 2_566
H26 C4 3.2287 no 2_566
H26 C5 3.2356 no 2_566
H26 C6 3.5441 no 2_566
H26 C21 3.3068 no 2_566
H26 H2 3.5666 no 2_566
H26 H3 3.5577 no 2_566
H26 H10 3.5574 no 2_566
H26 H12 2.8897 no 2_566
H26 H16 2.4874 no 2_566
H26 H17 3.3023 no 2_566
H26 H23 3.2280 no 2_556
H26 H93 3.3730 no .
H27 C3 3.3952 no 2_566
H27 C4 3.1382 no 2_566
H27 C92 3.5021 no .
H27 H1 3.3354 no 2_566
H27 H2 2.8913 no 2_566
H27 H68 3.0620 no 2_556
H27 H92 2.8207 no .
H27 H93 3.3335 no .
H29 C25 3.5788 no 2_556
H29 H22 2.9489 no 2_556
H31 C76 3.3950 no 2_556
H31 C143 3.3021 no 1_445
H31 C144 3.0439 no 1_445
H31 H65 3.3623 no 1_455
H31 H68 2.5122 no 2_556
H32 H65 3.1710 no 1_455
H32 H92 2.9024 no .
H32 H106 3.3804 no .
H32 H110 3.0992 no .
H33 C69 3.5790 no 1_455
H33 C70 2.9466 no 1_455
H33 C71 3.3339 no 1_455
H33 C76 3.4422 no 2_556
H33 H65 2.7681 no 1_455
H33 H66 3.3933 no 1_455
H33 H68 2.5756 no 2_556
H33 H92 3.1562 no .
H34 C55 3.1646 no 2_555
H34 C56 3.0614 no 2_555
H34 C58 3.3590 no 2_555
H34 H43 3.2614 no 2_555
H34 H48 3.3327 no 2_555
H34 H53 3.0089 no 2_555
H34 H54 3.4388 no 2_555
H34 H108 3.3758 no .
H34 H111 3.3181 no .
H34 H118 3.3998 no 1_545
H35 C46 3.5310 no 2_555
H35 C47 3.3073 no 2_555
H35 C51 2.8430 no 2_555
H35 C52 2.7674 no 2_555
H35 C53 2.9571 no 2_555
H35 C54 3.2598 no 2_555
H35 C55 3.3633 no 2_555
H35 C56 3.1646 no 2_555
H35 C57 3.5024 no 2_555
H35 H43 2.5617 no 2_555
H35 H46 3.4325 no 2_555
H35 H50 3.2273 no 2_555
H36 C111 3.3531 no 2_655
H36 H15 3.1460 no 1_545
H36 H101 3.4149 no 2_555
H36 H124 3.5275 no 2_655
H36 H125 3.4613 no 2_655
H36 H126 2.6144 no 2_655
H37 C100 3.2444 no .
H37 C144 3.5969 no 1_445
H37 H65 3.5124 no 1_455
H37 H108 3.0417 no .
H37 H110 2.6230 no .
H37 H111 3.2151 no .
H38 C143 3.1317 no 1_445
H38 C144 2.6345 no 1_445
H38 C145 3.1876 no 1_445
H39 C100 3.3604 no .
H39 C118 3.4919 no 1_445
H39 H108 3.4923 no .
H39 H110 3.0491 no .
H39 H111 2.8610 no .
H39 H132 2.6654 no 1_445
H39 H133 3.4893 no 1_445
H40 C19 3.3538 no 1_545
H40 C20 3.3408 no 1_545
H40 C22 3.1588 no 1_545
H40 H15 3.2267 no 1_545
H40 H20 2.8129 no 1_545
H40 H21 2.9455 no 1_545
H40 H130 3.5387 no 1_545
H41 H130 3.0836 no 1_545
H42 C111 3.3757 no 2_655
H42 C115 3.5348 no 1_545
H42 C116 3.1322 no 1_545
H42 H15 3.3890 no 1_545
H42 H21 3.1977 no 1_545
H42 H124 3.3529 no 2_655
H42 H125 2.9632 no 2_655
H42 H126 3.2585 no 2_655
H42 H129 3.5937 no 1_545
H42 H130 2.9130 no 1_545
H43 C39 3.4336 no 2_555
H43 C40 3.0631 no 2_555
H43 C96 3.4382 no .
H43 H14 3.0766 no 2_565
H43 H34 3.2614 no 2_555
H43 H35 2.5617 no 2_555
H43 H98 3.3883 no .
H43 H101 3.1623 no .
H43 H102 2.9508 no .
H43 H118 2.7855 no 2_565
H44 C95 3.5506 no .
H44 C95 3.5589 no 2_565
H44 C96 3.3190 no .
H44 C102 3.2562 no 2_565
H44 C103 3.2686 no 2_565
H44 H14 3.4675 no 2_565
H44 H95 3.1490 no 2_565
H44 H97 3.2500 no 2_565
H44 H98 3.1551 no .
H44 H99 3.5655 no .
H44 H99 2.7360 no 2_565
H44 H102 2.4956 no .
H44 H112 2.5576 no 2_565
H44 H114 2.7117 no 2_565
H44 H118 3.0746 no 2_565
H45 C95 3.4705 no 2_565
H45 C96 3.4038 no 2_565
H45 C109 3.3604 no 2_665
H45 C110 3.2593 no 2_665
H45 H97 2.8750 no 2_565
H45 H99 3.0430 no 2_565
H45 H100 2.6416 no 2_565
H45 H114 3.4461 no 2_565
H45 H122 3.0905 no 2_665
H45 H123 2.9394 no 2_665
H46 C53 3.1877 no 2_555
H46 H35 3.4325 no 2_555
H46 H46 2.8412 no 2_555
H47 C111 3.5240 no 2_655
H47 H49 3.3085 no 2_555
H47 H107 2.9297 no 2_555
H47 H119 3.0948 no 2_655
H47 H125 3.5093 no 2_655
H47 H126 2.7749 no 2_655
H48 C114 3.4946 no 1_545
H48 H34 3.3327 no 2_555
H48 H107 3.2269 no 2_555
H48 H111 3.1225 no 2_555
H48 H119 2.9326 no 2_655
H48 H127 2.9209 no 2_665
H48 H128 2.8421 no 1_545
H48 H133 3.5876 no 2_665
H49 C98 3.4433 no .
H49 C99 3.2320 no .
H49 H47 3.3085 no 2_555
H49 H96 3.5172 no .
H49 H105 2.7641 no .
H49 H107 2.9707 no .
H49 H108 2.8457 no .
H50 C94 3.3595 no .
H50 C95 3.2173 no .
H50 C96 3.4425 no .
H50 H35 3.2273 no 2_555
H50 H94 3.3686 no .
H50 H96 2.7764 no .
H50 H98 2.6523 no .
H50 H101 2.8350 no .
H50 H105 3.0902 no .
H51 H94 3.2957 no .
H51 H98 3.4412 no .
H51 H105 2.8221 no .
H52 C108 3.0454 no .
H52 C109 3.4329 no .
H52 H121 2.8640 no .
H52 H122 3.5377 no .
H52 H133 3.5736 no 2_665
H53 C104 3.2882 no 2_565
H53 H34 3.0089 no 2_555
H53 H117 2.6392 no 2_565
H53 H118 3.0672 no 2_565
H53 H133 2.9648 no 2_665
H54 C113 3.4257 no 2_665
H54 C118 3.1440 no 2_665
H54 H34 3.4388 no 2_555
H54 H127 2.5969 no 2_665
H54 H128 3.3938 no 1_545
H54 H133 2.1717 no 2_665
H55 C103 3.1841 no 1_655
H55 C104 3.1354 no 1_655
H55 H114 3.5610 no 1_655
H55 H115 2.4780 no 1_655
H55 H116 3.1428 no 1_655
H55 H117 2.6659 no 1_655
H56 C148 3.1618 no .
H56 H134 3.5688 no .
H58 C103 3.3336 no 1_655
H58 C108 3.2573 no .
H58 C109 3.5715 no .
H58 H114 3.1288 no 1_655
H58 H115 2.6285 no 1_655
H58 H121 2.4524 no .
H58 H122 3.1072 no .
H59 C65 3.5602 no 2_665
H59 C109 3.3431 no 2_665
H59 H59 3.0337 no 2_665
H59 H60 3.2685 no 2_665
H59 H114 3.2134 no 1_655
H59 H115 3.1848 no 1_655
H59 H117 3.4832 no 1_655
H59 H122 3.3296 no .
H59 H122 2.4791 no 2_665
H60 H59 3.2685 no 2_665
H60 H121 3.1888 no .
H60 H122 3.3259 no .
H60 H122 3.1954 no 2_665
H61 C96 3.5081 no 2_565
H61 H95 3.2050 no .
H61 H100 2.9627 no 2_565
H61 H102 3.1430 no 2_565
H62 C93 3.5280 no .
H62 H85 3.5133 no .
H62 H86 3.5234 no .
H62 H94 2.9396 no .
H62 H95 3.1689 no .
H63 C93 3.3686 no .
H63 C95 3.3308 no .
H63 H94 2.8836 no .
H63 H95 3.0048 no .
H63 H98 2.6275 no .
H63 H99 3.2231 no .
H63 H100 3.4097 no 2_565
H64 C77 3.4251 no 2_656
H64 C143 3.5232 no 1_545
H64 C148 3.2739 no 1_545
H64 H69 2.6138 no 2_656
H64 H131 3.2100 no 1_545
H65 C36 3.2734 no 1_655
H65 C100 3.3868 no 1_655
H65 C117 3.5907 no 1_545
H65 H31 3.3623 no 1_655
H65 H32 3.1710 no 1_655
H65 H33 2.7681 no 1_655
H65 H37 3.5124 no 1_655
H65 H109 3.4950 no 1_655
H65 H110 2.6071 no 1_655
H65 H131 3.2316 no 1_545
H65 H132 3.5603 no 1_545
H66 C90 3.4906 no 1_655
H66 C100 3.3235 no 1_655
H66 H33 3.3933 no 1_655
H66 H87 2.5622 no 1_655
H66 H104 2.7988 no 1_655
H66 H109 2.9681 no 1_655
H66 H110 2.7860 no 1_655
H67 C4 3.2620 no 1_545
H67 C5 3.1958 no 1_545
H67 H2 2.7062 no 1_545
H67 H3 2.5504 no 1_545
H68 C33 3.1975 no 2_556
H68 C34 3.0613 no 2_556
H68 C36 2.8159 no 2_556
H68 H2 3.2499 no 1_545
H68 H27 3.0620 no 2_556
H68 H31 2.5122 no 2_556
H68 H33 2.5756 no 2_556
H68 H73 3.4451 no 2_656
H69 C69 3.2633 no 2_656
H69 C142 3.3394 no 2_666
H69 C143 2.7236 no 2_666
H69 C144 3.4745 no 2_666
H69 C148 3.5609 no 2_666
H69 H64 2.6138 no 2_656
H69 H73 3.3494 no 2_656
H70 H3 3.5599 no 1_545
H71 C5 3.3183 no 1_545
H71 C22 3.3421 no 1_545
H71 H3 2.5857 no 1_545
H71 H20 2.4057 no 1_545
H71 H131 3.5052 no 1_545
H72 C116 3.3605 no 1_545
H72 C117 3.5961 no 1_545
H72 H130 2.5887 no 1_545
H72 H131 3.0616 no 1_545
H73 C4 3.2488 no 2_666
H73 C73 3.4760 no 2_656
H73 C74 3.5215 no 2_656
H73 C75 3.3174 no 2_656
H73 C76 3.0484 no 2_656
H73 C77 2.9848 no 2_656
H73 C78 3.2171 no 2_656
H73 H1 3.4548 no 2_666
H73 H2 2.4638 no 2_666
H73 H68 3.4451 no 2_656
H73 H69 3.3494 no 2_656
H74 C3 3.4644 no 2_666
H74 C4 3.5290 no 2_666
H74 C148 3.5285 no 2_666
H74 H1 2.9385 no 2_666
H74 H2 3.0846 no 2_666
H75 H1 3.0518 no 2_666
H75 H2 3.0335 no 2_666
H76 C10 3.4303 no 2_666
H76 C11 3.5042 no 2_666
H76 C146 3.0666 no .
H76 C147 3.4388 no .
H76 H5 3.3854 no 2_666
H76 H6 3.5204 no 2_666
H76 H88 3.2956 no 1_655
H76 H90 3.2423 no 1_655
H77 C103 3.5369 no 1_655
H77 C146 3.1243 no .
H77 C147 2.9560 no .
H77 H88 3.4075 no 1_655
H77 H113 3.2663 no 1_655
H77 H115 2.8956 no 1_655
H77 H116 3.0699 no 1_655
H78 C101 3.5032 no 1_655
H78 C103 3.2961 no 1_655
H78 H115 2.3529 no 1_655
H78 H121 3.5804 no .
H79 C7 3.4898 no 2_666
H79 C8 3.2596 no 2_666
H79 C9 3.3294 no 2_666
H79 C10 3.5922 no 2_666
H79 H1 2.7208 no 2_666
H79 H8 3.4217 no 2_666
H80 C3 3.4026 no 2_666
H80 C7 3.5136 no 2_666
H80 C12 3.3526 no 2_666
H80 C91 3.2762 no 1_655
H80 H1 2.6615 no 2_666
H80 H10 3.3755 no 2_666
H80 H90 2.3097 no 1_655
H81 C3 3.5812 no 2_666
H81 H1 2.6683 no 2_666
H81 H90 3.5469 no 1_655
H82 C107 3.3093 no .
H82 C108 3.3388 no .
H82 H104 2.9532 no 1_655
H82 H109 3.3928 no 1_655
H82 H120 2.6985 no .
H82 H121 2.7456 no .
H82 H129 3.4378 no 1_545
H83 C115 3.5558 no 1_545
H83 H121 3.4925 no .
H83 H129 3.0693 no 1_545
H83 H130 3.4994 no 1_545
H84 C115 3.2185 no 1_545
H84 C116 3.0087 no 1_545
H84 H129 3.1716 no 1_545
H84 H130 2.7546 no 1_545
H85 C17 3.4108 no .
H85 H13 3.2794 no .
H85 H62 3.5133 no .
H86 S1 2.9295 no .
H86 H62 3.5234 no .
H87 C71 3.3645 no 1_455
H87 C81 3.3953 no 1_455
H87 C82 3.5695 no 1_455
H87 H66 2.5622 no 1_455
H88 C81 3.3263 no 1_455
H88 C82 3.1408 no 1_455
H88 C83 2.9064 no 1_455
H88 C84 2.9480 no 1_455
H88 C85 3.1332 no 1_455
H88 C86 3.3102 no 1_455
H88 H76 3.2956 no 1_455
H88 H77 3.4075 no 1_455
H89 S5 3.4151 no .
H89 C16 3.5570 no .
H89 C21 2.8085 no .
H89 H10 3.3207 no 2_566
H89 H17 2.2642 no .
H89 H18 2.5691 no .
H90 C82 3.1648 no 1_455
H90 C83 3.2970 no 1_455
H90 C87 3.0775 no 1_455
H90 H10 2.9550 no 2_566
H90 H17 3.5368 no .
H90 H18 3.5350 no .
H90 H76 3.2423 no 1_455
H90 H80 2.3097 no 1_455
H90 H81 3.5469 no 1_455
H91 Fe1 3.4602 no .
H91 Fe2 3.4978 no .
H91 S1 3.1364 no .
H91 S2 3.5725 no .
H91 S5 3.3460 no .
H92 C32 3.5201 no .
H92 C33 2.8172 no .
H92 C34 2.9442 no .
H92 C36 3.1787 no .
H92 H27 2.8207 no .
H92 H32 2.9024 no .
H92 H33 3.1562 no .
H93 C14 3.5246 no .
H93 C32 3.2119 no .
H93 C33 3.1753 no .
H93 H10 3.0649 no 2_566
H93 H11 2.6493 no .
H93 H26 3.3730 no .
H93 H27 3.3335 no .
H94 S1 3.1400 no .
H94 C66 3.3141 no .
H94 H50 3.3686 no .
H94 H51 3.2957 no .
H94 H62 2.9396 no .
H94 H63 2.8836 no .
H95 C66 3.3117 no .
H95 H44 3.1490 no 2_565
H95 H61 3.2050 no .
H95 H62 3.1689 no .
H95 H63 3.0048 no .
H96 C57 3.4892 no .
H96 C105 3.5998 no 1_455
H96 C106 3.5658 no 1_455
H96 H49 3.5172 no .
H96 H50 2.7764 no .
H96 H126 3.5188 no 1_455
H97 C105 3.4679 no 1_455
H97 C108 3.5829 no 1_455
H97 C109 3.3812 no 1_455
H97 C110 3.3390 no 1_455
H97 H44 3.2500 no 2_565
H97 H45 2.8750 no 2_565
H98 C46 3.4640 no .
H98 C47 3.0343 no .
H98 C48 2.8840 no .
H98 C49 3.1861 no .
H98 C50 3.5856 no .
H98 C57 3.4650 no .
H98 C66 3.5557 no .
H98 H43 3.3883 no .
H98 H44 3.1551 no .
H98 H50 2.6523 no .
H98 H51 3.4412 no .
H98 H63 2.6275 no .
H98 H99 3.4045 no 2_565
H99 C48 3.2930 no 2_565
H99 C49 3.4491 no 2_565
H99 C95 3.2157 no 2_565
H99 C96 3.4022 no 2_565
H99 H44 3.5655 no .
H99 H44 2.7360 no 2_565
H99 H45 3.0430 no 2_565
H99 H63 3.2231 no .
H99 H98 3.4045 no 2_565
H99 H99 2.4994 no 2_565
H99 H102 2.8735 no 2_565
H100 C49 3.4271 no 2_565
H100 C66 3.5536 no 2_565
H100 C105 3.4093 no 1_455
H100 C110 3.3107 no 1_455
H100 C111 3.3491 no 1_455
H100 H15 3.3017 no 2_565
H100 H45 2.6416 no 2_565
H100 H61 2.9627 no 2_565
H100 H63 3.4097 no 2_565
H100 H123 3.0950 no 1_455
H100 H124 3.0273 no 1_455
H100 H126 3.1498 no 1_455
H101 C47 3.4963 no .
H101 C111 3.2845 no 1_455
H101 H15 3.1722 no 2_565
H101 H36 3.4149 no 2_555
H101 H43 3.1623 no .
H101 H50 2.8350 no .
H101 H124 3.2427 no 1_455
H101 H126 2.6411 no 1_455
H102 C47 3.1546 no .
H102 C48 2.9096 no .
H102 H14 3.2038 no 2_565
H102 H15 3.2006 no 2_565
H102 H43 2.9508 no .
H102 H44 2.4956 no .
H102 H61 3.1430 no 2_565
H102 H99 2.8735 no 2_565
H103 C106 3.1355 no 1_455
H103 C107 2.8289 no 1_455
H103 C108 3.3762 no 1_455
H103 H119 3.2962 no 1_455
H103 H120 2.7999 no 1_455
H104 H66 2.7988 no 1_455
H104 H82 2.9532 no 1_455
H104 H120 3.3225 no 1_455
H105 S1 3.3362 no .
H105 C57 3.0629 no .
H105 H49 2.7641 no .
H105 H50 3.0902 no .
H105 H51 2.8221 no .
H106 S6 2.9972 no .
H106 H32 3.3804 no .
H107 C54 3.5020 no 2_555
H107 C106 3.5129 no 1_455
H107 H47 2.9297 no 2_555
H107 H48 3.2269 no 2_555
H107 H49 2.9707 no .
H107 H119 2.9887 no 1_455
H108 S6 3.3269 no .
H108 C38 3.1243 no .
H108 C39 3.2325 no .
H108 C43 3.4094 no .
H108 H34 3.3758 no .
H108 H37 3.0417 no .
H108 H39 3.4923 no .
H108 H49 2.8457 no .
H109 C107 3.4437 no 1_455
H109 H65 3.4950 no 1_455
H109 H66 2.9681 no 1_455
H109 H82 3.3928 no 1_455
H109 H119 3.5290 no 1_455
H109 H120 2.7316 no 1_455
H110 C43 3.2455 no .
H110 C70 3.2717 no 1_455
H110 C71 3.3605 no 1_455
H110 H32 3.0992 no .
H110 H37 2.6230 no .
H110 H39 3.0491 no .
H110 H65 2.6071 no 1_455
H110 H66 2.7860 no 1_455
H111 C43 3.4012 no .
H111 C112 3.2697 no 1_445
H111 C113 3.3290 no 1_445
H111 C118 3.3708 no 1_445
H111 H34 3.3181 no .
H111 H37 3.2151 no .
H111 H39 2.8610 no .
H111 H48 3.1225 no 2_555
H111 H127 3.3056 no 1_445
H111 H132 3.0254 no 1_445
H111 H133 3.2982 no 1_445
H112 C17 3.3062 no .
H112 C18 3.3431 no .
H112 C48 3.3881 no 2_565
H112 H13 2.9632 no .
H112 H14 2.9878 no .
H112 H44 2.5576 no 2_565
H113 C17 3.1380 no .
H113 C84 3.4417 no 1_455
H113 H13 2.4593 no .
H113 H77 3.2663 no 1_455
H114 C48 2.9517 no 2_565
H114 C49 3.3880 no 2_565
H114 H44 2.7117 no 2_565
H114 H45 3.4461 no 2_565
H114 H55 3.5610 no 1_455
H114 H58 3.1288 no 1_455
H114 H59 3.2134 no 1_455
H114 H122 3.5244 no 1_455
H115 C61 3.2635 no 1_455
H115 C65 3.2509 no 1_455
H115 C84 3.2175 no 1_455
H115 C85 2.9555 no 1_455
H115 H55 2.4780 no 1_455
H115 H58 2.6285 no 1_455
H115 H59 3.1848 no 1_455
H115 H77 2.8956 no 1_455
H115 H78 2.3529 no 1_455
H116 H13 2.8253 no .
H116 H14 3.5906 no .
H116 H55 3.1428 no 1_455
H116 H77 3.0699 no 1_455
H117 C58 3.5539 no 2_565
H117 C61 3.5461 no 1_455
H117 H53 2.6392 no 2_565
H117 H55 2.6659 no 1_455
H117 H59 3.4832 no 1_455
H117 H133 3.5773 no 1_455
H118 C18 3.4063 no .
H118 C47 3.1890 no 2_565
H118 C48 3.3339 no 2_565
H118 H13 3.0802 no .
H118 H14 2.6606 no .
H118 H34 3.3998 no 1_565
H118 H43 2.7855 no 2_565
H118 H44 3.0746 no 2_565
H118 H53 3.0672 no 2_565
H119 C55 3.5995 no 2_655
H119 C113 3.4795 no 2_665
H119 C114 3.3904 no 2_665
H119 H47 3.0948 no 2_655
H119 H48 2.9326 no 2_655
H119 H103 3.2962 no 1_655
H119 H107 2.9887 no 1_655
H119 H109 3.5290 no 1_655
H119 H127 3.3224 no 2_665
H119 H128 3.4437 no 1_545
H119 H128 3.1654 no 2_665
H120 C88 3.5610 no .
H120 C97 3.5225 no 1_655
H120 C100 3.5915 no 1_655
H120 C114 2.9951 no 1_545
H120 C115 3.3967 no 1_545
H120 H82 2.6985 no .
H120 H103 2.7999 no 1_655
H120 H104 3.3225 no 1_655
H120 H109 2.7316 no 1_655
H120 H128 2.7865 no 1_545
H120 H129 3.4834 no 1_545
H121 C65 3.2228 no .
H121 C88 3.5375 no .
H121 H52 2.8640 no .
H121 H58 2.4524 no .
H121 H60 3.1888 no .
H121 H78 3.5804 no .
H121 H82 2.7456 no .
H121 H83 3.4925 no .
H122 C60 3.4307 no 2_665
H122 C65 3.4447 no .
H122 C65 3.1301 no 2_665
H122 H45 3.0905 no 2_665
H122 H52 3.5377 no .
H122 H58 3.1072 no .
H122 H59 3.3296 no .
H122 H59 2.4791 no 2_665
H122 H60 3.3259 no .
H122 H60 3.1954 no 2_665
H122 H114 3.5244 no 1_655
H123 C59 3.3120 no 2_665
H123 C60 3.2974 no 2_665
H123 C61 3.4648 no 2_665
H123 C64 3.4555 no 2_665
H123 H45 2.9394 no 2_665
H123 H100 3.0950 no 1_655
H123 H134 3.4234 no 2_665
H124 C19 3.5799 no 2_665
H124 C22 3.2342 no 2_665
H124 C96 3.5824 no 1_655
H124 H15 2.7732 no 2_665
H124 H19 3.5479 no 2_665
H124 H21 2.2931 no 2_665
H124 H36 3.5275 no 2_655
H124 H42 3.3529 no 2_655
H124 H100 3.0273 no 1_655
H124 H101 3.2427 no 1_655
H125 C112 2.9019 no 2_665
H125 C113 2.8464 no 2_665
H125 C114 2.9291 no 2_665
H125 C115 3.0694 no 2_665
H125 C116 3.1297 no 2_665
H125 C117 3.0177 no 2_665
H125 H21 3.2381 no 2_665
H125 H36 3.4613 no 2_655
H125 H42 2.9632 no 2_655
H125 H47 3.5093 no 2_655
H125 H127 3.3287 no 2_665
H125 H128 3.4427 no 2_665
H125 H131 3.5585 no 2_665
H125 H134 3.4883 no 2_665
H126 C41 3.4791 no 2_655
H126 C54 3.5271 no 2_655
H126 C96 3.3331 no 1_655
H126 H15 3.3192 no 2_665
H126 H36 2.6144 no 2_655
H126 H42 3.2585 no 2_655
H126 H47 2.7749 no 2_655
H126 H96 3.5188 no 1_655
H126 H100 3.1498 no 1_655
H126 H101 2.6411 no 1_655
H127 C58 3.5574 no 2_665
H127 C105 3.5703 no 2_665
H127 C106 3.3119 no 2_665
H127 H48 2.9209 no 2_665
H127 H54 2.5969 no 2_665
H127 H111 3.3056 no 1_665
H127 H119 3.3224 no 2_665
H127 H125 3.3287 no 2_665
H127 H128 2.8565 no 2_675
H128 C55 3.3203 no 1_565
H128 C107 3.2347 no 1_565
H128 H48 2.8421 no 1_565
H128 H54 3.3938 no 1_565
H128 H119 3.4437 no 1_565
H128 H119 3.1654 no 2_665
H128 H120 2.7865 no 1_565
H128 H125 3.4427 no 2_665
H128 H127 2.8565 no 2_675
H128 H128 3.2284 no 2_675
H129 S7 3.4005 no 1_565
H129 C55 3.4658 no 1_565
H129 C56 3.5585 no 1_565
H129 C88 3.4123 no 1_565
H129 H42 3.5937 no 1_565
H129 H82 3.4378 no 1_565
H129 H83 3.0693 no 1_565
H129 H84 3.1716 no 1_565
H129 H120 3.4834 no 1_565
H130 S4 3.1152 no 1_565
H130 C44 3.3506 no 1_565
H130 C79 3.4366 no 1_565
H130 C88 3.5346 no 1_565
H130 H40 3.5387 no 1_565
H130 H41 3.0836 no 1_565
H130 H42 2.9130 no 1_565
H130 H72 2.5887 no 1_565
H130 H83 3.4994 no 1_565
H130 H84 2.7546 no 1_565
H131 C69 3.3014 no 1_565
H131 C70 3.3186 no 1_565
H131 H64 3.2100 no 1_565
H131 H65 3.2316 no 1_565
H131 H71 3.5052 no 1_565
H131 H72 3.0616 no 1_565
H131 H125 3.5585 no 2_665
H132 C43 3.5980 no 1_665
H132 H39 2.6654 no 1_665
H132 H65 3.5603 no 1_565
H132 H111 3.0254 no 1_665
H133 C58 2.9717 no 2_665
H133 H39 3.4893 no 1_665
H133 H48 3.5876 no 2_665
H133 H52 3.5736 no 2_665
H133 H53 2.9648 no 2_665
H133 H54 2.1717 no 2_665
H133 H111 3.2982 no 1_665
H133 H117 3.5773 no 1_655
H134 H56 3.5688 no .
H134 H123 3.4234 no 2_665
H134 H125 3.4883 no 2_665

loop_
_geom_torsion_atom_site_label_1
_geom_torsion_atom_site_label_2
_geom_torsion_atom_site_label_3
_geom_torsion_atom_site_label_4
_geom_torsion
_geom_torsion_publ_flag
Fe3 Fe1 Fe4 Fe2 -70.056(16) no
Fe3 Fe1 Fe4 Fe3 -0.000(13) no
Fe3 Fe1 Fe4 S2 -132.76(2) no
Fe3 Fe1 Fe4 S3 62.903(17) no
Fe3 Fe1 Fe4 S4 -33.20(2) no
Fe3 Fe1 Fe4 S8 155.33(5) no
Fe4 Fe1 Fe3 Fe2 68.262(19) no
Fe4 Fe1 Fe3 Fe4 0.000(13) no
Fe4 Fe1 Fe3 S1 130.67(2) no
Fe4 Fe1 Fe3 S3 -63.930(19) no
Fe4 Fe1 Fe3 S4 32.43(2) no
Fe4 Fe1 Fe3 S7 -138.50(7) no
Fe3 Fe1 S1 Fe2 79.62(3) no
Fe3 Fe1 S1 Fe3 -0.000(17) no
S1 Fe1 Fe3 Fe2 -62.41(3) no
S1 Fe1 Fe3 Fe4 -130.67(4) no
S1 Fe1 Fe3 S1 0.00(3) no
S1 Fe1 Fe3 S3 165.40(4) no
S1 Fe1 Fe3 S4 -98.24(4) no
S1 Fe1 Fe3 S7 90.83(7) no
Fe3 Fe1 S2 Fe2 -36.51(3) no
Fe3 Fe1 S2 Fe4 41.11(3) no
S2 Fe1 Fe3 Fe2 32.34(3) no
S2 Fe1 Fe3 Fe4 -35.93(3) no
S2 Fe1 Fe3 S1 94.74(3) no
S2 Fe1 Fe3 S3 -99.86(3) no
S2 Fe1 Fe3 S4 -3.50(4) no
S2 Fe1 Fe3 S7 -174.43(6) no
Fe3 Fe1 S3 Fe3 0.000(16) no
Fe3 Fe1 S3 Fe4 -79.75(3) no
S3 Fe1 Fe3 Fe2 132.19(4) no
S3 Fe1 Fe3 Fe4 63.93(4) no
S3 Fe1 Fe3 S1 -165.40(4) no
S3 Fe1 Fe3 S3 -0.00(3) no
S3 Fe1 Fe3 S4 96.36(4) no
S3 Fe1 Fe3 S7 -74.57(7) no
Fe3 Fe1 S5 C1 -116.89(6) no
S5 Fe1 Fe3 Fe2 -123.70(5) no
S5 Fe1 Fe3 Fe4 168.04(5) no
S5 Fe1 Fe3 S1 -61.29(5) no
S5 Fe1 Fe3 S3 104.11(5) no
S5 Fe1 Fe3 S4 -159.54(5) no
S5 Fe1 Fe3 S7 29.54(9) no
Fe4 Fe1 S1 Fe2 37.08(3) no
Fe4 Fe1 S1 Fe3 -42.54(3) no
S1 Fe1 Fe4 Fe2 -33.35(3) no
S1 Fe1 Fe4 Fe3 36.70(3) no
S1 Fe1 Fe4 S2 -96.06(3) no
S1 Fe1 Fe4 S3 99.61(3) no
S1 Fe1 Fe4 S4 3.50(3) no
S1 Fe1 Fe4 S8 -167.97(5) no
Fe4 Fe1 S2 Fe2 -77.61(3) no
Fe4 Fe1 S2 Fe4 0.000(13) no
S2 Fe1 Fe4 Fe2 62.71(3) no
S2 Fe1 Fe4 Fe3 132.76(3) no
S2 Fe1 Fe4 S2 0.00(3) no
S2 Fe1 Fe4 S3 -164.33(4) no
S2 Fe1 Fe4 S4 99.56(4) no
S2 Fe1 Fe4 S8 -71.91(5) no
Fe4 Fe1 S3 Fe3 79.75(3) no
Fe4 Fe1 S3 Fe4 0.000(13) no
S3 Fe1 Fe4 Fe2 -132.96(3) no
S3 Fe1 Fe4 Fe3 -62.90(3) no
S3 Fe1 Fe4 S2 164.33(4) no
S3 Fe1 Fe4 S3 -0.00(3) no
S3 Fe1 Fe4 S4 -96.10(4) no
S3 Fe1 Fe4 S8 92.42(5) no
Fe4 Fe1 S5 C1 31.04(16) no
S5 Fe1 Fe4 Fe2 134.69(12) no
S5 Fe1 Fe4 Fe3 -155.25(12) no
S5 Fe1 Fe4 S2 71.98(11) no
S5 Fe1 Fe4 S3 -92.35(11) no
S5 Fe1 Fe4 S4 171.55(11) no
S5 Fe1 Fe4 S8 0.07(14) no
S1 Fe1 S2 Fe2 15.54(4) no
S1 Fe1 S2 Fe4 93.15(4) no
S2 Fe1 S1 Fe2 -15.50(4) no
S2 Fe1 S1 Fe3 -95.13(4) no
S1 Fe1 S3 Fe3 -11.62(4) no
S1 Fe1 S3 Fe4 -91.37(4) no
S3 Fe1 S1 Fe2 91.51(4) no
S3 Fe1 S1 Fe3 11.89(4) no
S1 Fe1 S5 C1 -161.00(6) no
S5 Fe1 S1 Fe2 -138.75(4) no
S5 Fe1 S1 Fe3 141.62(4) no
S2 Fe1 S3 Fe3 92.39(4) no
S2 Fe1 S3 Fe4 12.64(3) no
S3 Fe1 S2 Fe2 -90.55(4) no
S3 Fe1 S2 Fe4 -12.94(3) no
S2 Fe1 S5 C1 90.52(7) no
S5 Fe1 S2 Fe2 124.52(4) no
S5 Fe1 S2 Fe4 -157.86(4) no
S3 Fe1 S5 C1 -46.78(9) no
S5 Fe1 S3 Fe3 -124.96(5) no
S5 Fe1 S3 Fe4 155.29(5) no
Fe3 Fe2 Fe4 Fe1 68.776(19) no
Fe3 Fe2 Fe4 Fe3 -0.000(15) no
Fe3 Fe2 Fe4 S2 131.47(3) no
Fe3 Fe2 Fe4 S3 32.95(2) no
Fe3 Fe2 Fe4 S4 -63.08(2) no
Fe3 Fe2 Fe4 S8 -150.39(5) no
Fe4 Fe2 Fe3 Fe1 -68.723(19) no
Fe4 Fe2 Fe3 Fe4 0.000(16) no
Fe4 Fe2 Fe3 S1 -133.16(2) no
Fe4 Fe2 Fe3 S3 -32.86(2) no
Fe4 Fe2 Fe3 S4 63.25(2) no
Fe4 Fe2 Fe3 S7 128.85(5) no
Fe3 Fe2 S1 Fe1 -77.44(3) no
Fe3 Fe2 S1 Fe3 -0.000(13) no
S1 Fe2 Fe3 Fe1 64.44(3) no
S1 Fe2 Fe3 Fe4 133.16(3) no
S1 Fe2 Fe3 S1 -0.00(3) no
S1 Fe2 Fe3 S3 100.31(4) no
S1 Fe2 Fe3 S4 -163.59(4) no
S1 Fe2 Fe3 S7 -97.99(5) no
Fe3 Fe2 S2 Fe1 35.79(3) no
Fe3 Fe2 S2 Fe4 -41.70(3) no
S2 Fe2 Fe3 Fe1 -32.15(3) no
S2 Fe2 Fe3 Fe4 36.57(3) no
S2 Fe2 Fe3 S1 -96.59(4) no
S2 Fe2 Fe3 S3 3.72(4) no
S2 Fe2 Fe3 S4 99.82(4) no
S2 Fe2 Fe3 S7 165.43(5) no
Fe3 Fe2 S4 Fe3 0.000(12) no
Fe3 Fe2 S4 Fe4 79.67(3) no
S4 Fe2 Fe3 Fe1 -131.97(4) no
S4 Fe2 Fe3 Fe4 -63.25(4) no
S4 Fe2 Fe3 S1 163.59(4) no
S4 Fe2 Fe3 S3 -96.10(4) no
S4 Fe2 Fe3 S4 0.00(3) no
S4 Fe2 Fe3 S7 65.60(6) no
Fe3 Fe2 S6 C23 128.76(6) no
S6 Fe2 Fe3 Fe1 132.27(6) no
S6 Fe2 Fe3 Fe4 -159.00(6) no
S6 Fe2 Fe3 S1 67.84(6) no
S6 Fe2 Fe3 S3 168.14(5) no
S6 Fe2 Fe3 S4 -95.76(6) no
S6 Fe2 Fe3 S7 -30.15(9) no
Fe4 Fe2 S1 Fe1 -37.07(3) no
Fe4 Fe2 S1 Fe3 40.38(3) no
S1 Fe2 Fe4 Fe1 33.87(3) no
S1 Fe2 Fe4 Fe3 -34.91(3) no
S1 Fe2 Fe4 S2 96.56(3) no
S1 Fe2 Fe4 S3 -1.96(4) no
S1 Fe2 Fe4 S4 -97.99(3) no
S1 Fe2 Fe4 S8 174.70(4) no
Fe4 Fe2 S2 Fe1 77.49(3) no
Fe4 Fe2 S2 Fe4 0.000(17) no
S2 Fe2 Fe4 Fe1 -62.69(4) no
S2 Fe2 Fe4 Fe3 -131.47(4) no
S2 Fe2 Fe4 S2 -0.00(3) no
S2 Fe2 Fe4 S3 -98.52(4) no
S2 Fe2 Fe4 S4 165.45(4) no
S2 Fe2 Fe4 S8 78.14(5) no
Fe4 Fe2 S4 Fe3 -79.67(3) no
Fe4 Fe2 S4 Fe4 0.000(16) no
S4 Fe2 Fe4 Fe1 131.86(4) no
S4 Fe2 Fe4 Fe3 63.08(4) no
S4 Fe2 Fe4 S2 -165.45(4) no
S4 Fe2 Fe4 S3 96.03(4) no
S4 Fe2 Fe4 S4 -0.00(4) no
S4 Fe2 Fe4 S8 -87.31(6) no
Fe4 Fe2 S6 C23 -4.56(13) no
S6 Fe2 Fe4 Fe1 -144.49(9) no
S6 Fe2 Fe4 Fe3 146.73(9) no
S6 Fe2 Fe4 S2 -81.80(9) no
S6 Fe2 Fe4 S3 179.68(8) no
S6 Fe2 Fe4 S4 83.65(9) no
S6 Fe2 Fe4 S8 -3.66(11) no
S1 Fe2 S2 Fe1 -15.77(4) no
S1 Fe2 S2 Fe4 -93.26(4) no
S2 Fe2 S1 Fe1 15.51(4) no
S2 Fe2 S1 Fe3 92.96(4) no
S1 Fe2 S4 Fe3 12.92(4) no
S1 Fe2 S4 Fe4 92.59(4) no
S4 Fe2 S1 Fe1 -90.70(4) no
S4 Fe2 S1 Fe3 -13.26(4) no
S1 Fe2 S6 C23 177.13(5) no
S6 Fe2 S1 Fe1 142.20(4) no
S6 Fe2 S1 Fe3 -140.36(4) no
S2 Fe2 S4 Fe3 -91.37(4) no
S2 Fe2 S4 Fe4 -11.70(4) no
S4 Fe2 S2 Fe1 89.35(4) no
S4 Fe2 S2 Fe4 11.86(4) no
S2 Fe2 S6 C23 -69.20(7) no
S6 Fe2 S2 Fe1 -132.30(5) no
S6 Fe2 S2 Fe4 150.21(4) no
S4 Fe2 S6 C23 62.12(7) no
S6 Fe2 S4 Fe3 130.21(4) no
S6 Fe2 S4 Fe4 -150.11(4) no
Fe1 Fe3 Fe4 Fe1 -0.000(12) no
Fe1 Fe3 Fe4 Fe2 73.93(2) no
Fe1 Fe3 Fe4 S2 36.52(2) no
Fe1 Fe3 Fe4 S3 -63.13(2) no
Fe1 Fe3 Fe4 S4 137.11(3) no
Fe1 Fe3 Fe4 S8 -149.18(6) no
Fe1 Fe3 S1 Fe1 0.000(13) no
Fe1 Fe3 S1 Fe2 -79.63(3) no
Fe1 Fe3 S3 Fe1 -0.000(14) no
Fe1 Fe3 S3 Fe4 77.34(3) no
Fe1 Fe3 S4 Fe2 41.50(3) no
Fe1 Fe3 S4 Fe4 -36.03(3) no
Fe1 Fe3 S7 C45 -46.07(12) no
Fe2 Fe3 Fe4 Fe1 -73.93(2) no
Fe2 Fe3 Fe4 Fe2 -0.000(13) no
Fe2 Fe3 Fe4 S2 -37.41(2) no
Fe2 Fe3 Fe4 S3 -137.06(3) no
Fe2 Fe3 Fe4 S4 63.187(18) no
Fe2 Fe3 Fe4 S8 136.90(6) no
Fe2 Fe3 S1 Fe1 79.63(3) no
Fe2 Fe3 S1 Fe2 -0.000(12) no
Fe2 Fe3 S3 Fe1 -41.36(3) no
Fe2 Fe3 S3 Fe4 35.97(3) no
Fe2 Fe3 S4 Fe2 -0.000(12) no
Fe2 Fe3 S4 Fe4 -77.52(3) no
Fe2 Fe3 S7 C45 95.80(8) no
Fe4 Fe3 S1 Fe1 40.82(3) no
Fe4 Fe3 S1 Fe2 -38.81(3) no
S1 Fe3 Fe4 Fe1 -38.19(3) no
S1 Fe3 Fe4 Fe2 35.74(3) no
S1 Fe3 Fe4 S2 -1.67(4) no
S1 Fe3 Fe4 S3 -101.32(4) no
S1 Fe3 Fe4 S4 98.93(3) no
S1 Fe3 Fe4 S8 172.63(6) no
Fe4 Fe3 S3 Fe1 -77.34(3) no
Fe4 Fe3 S3 Fe4 0.000(16) no
S3 Fe3 Fe4 Fe1 63.13(4) no
S3 Fe3 Fe4 Fe2 137.06(4) no
S3 Fe3 Fe4 S2 99.65(4) no
S3 Fe3 Fe4 S3 0.00(3) no
S3 Fe3 Fe4 S4 -159.76(4) no
S3 Fe3 Fe4 S8 -86.05(7) no
Fe4 Fe3 S4 Fe2 77.52(3) no
Fe4 Fe3 S4 Fe4 0.000(16) no
S4 Fe3 Fe4 Fe1 -137.11(4) no
S4 Fe3 Fe4 Fe2 -63.19(4) no
S4 Fe3 Fe4 S2 -100.59(4) no
S4 Fe3 Fe4 S3 159.76(4) no
S4 Fe3 Fe4 S4 -0.00(3) no
S4 Fe3 Fe4 S8 73.71(7) no
Fe4 Fe3 S7 C45 -168.01(4) no
S7 Fe3 Fe4 Fe1 154.66(6) no
S7 Fe3 Fe4 Fe2 -131.41(6) no
S7 Fe3 Fe4 S2 -168.82(6) no
S7 Fe3 Fe4 S3 91.53(6) no
S7 Fe3 Fe4 S4 -68.22(6) no
S7 Fe3 Fe4 S8 5.48(10) no
S1 Fe3 S3 Fe1 12.09(4) no
S1 Fe3 S3 Fe4 89.43(4) no
S3 Fe3 S1 Fe1 -11.68(4) no
S3 Fe3 S1 Fe2 -91.31(4) no
S1 Fe3 S4 Fe2 -13.24(4) no
S1 Fe3 S4 Fe4 -90.76(4) no
S4 Fe3 S1 Fe1 92.61(4) no
S4 Fe3 S1 Fe2 12.98(4) no
S1 Fe3 S7 C45 27.13(9) no
S7 Fe3 S1 Fe1 -149.30(5) no
S7 Fe3 S1 Fe2 131.07(5) no
S3 Fe3 S4 Fe2 93.58(4) no
S3 Fe3 S4 Fe4 16.05(4) no
S4 Fe3 S3 Fe1 -93.23(4) no
S4 Fe3 S3 Fe4 -15.89(4) no
S3 Fe3 S7 C45 -104.81(7) no
S7 Fe3 S3 Fe1 151.87(5) no
S7 Fe3 S3 Fe4 -130.79(5) no
S4 Fe3 S7 C45 143.25(6) no
S7 Fe3 S4 Fe2 -142.55(4) no
S7 Fe3 S4 Fe4 139.92(4) no
Fe1 Fe4 S2 Fe1 0.000(12) no
Fe1 Fe4 S2 Fe2 81.35(3) no
Fe1 Fe4 S3 Fe1 -0.000(12) no
Fe1 Fe4 S3 Fe3 -78.73(3) no
Fe1 Fe4 S4 Fe2 -42.43(3) no
Fe1 Fe4 S4 Fe3 36.74(3) no
Fe1 Fe4 S8 C67 -156.03(4) no
Fe2 Fe4 S2 Fe1 -81.35(3) no
Fe2 Fe4 S2 Fe2 0.000(14) no
Fe2 Fe4 S3 Fe1 41.56(3) no
Fe2 Fe4 S3 Fe3 -37.17(3) no
Fe2 Fe4 S4 Fe2 -0.000(14) no
Fe2 Fe4 S4 Fe3 79.17(3) no
Fe2 Fe4 S8 C67 94.14(6) no
Fe3 Fe4 S2 Fe1 -39.96(3) no
Fe3 Fe4 S2 Fe2 41.38(3) no
Fe3 Fe4 S3 Fe1 78.73(3) no
Fe3 Fe4 S3 Fe3 0.000(16) no
Fe3 Fe4 S4 Fe2 -79.17(3) no
Fe3 Fe4 S4 Fe3 0.000(15) no
Fe3 Fe4 S8 C67 -23.79(11) no
S2 Fe4 S3 Fe1 -12.82(3) no
S2 Fe4 S3 Fe3 -91.56(4) no
S3 Fe4 S2 Fe1 12.59(3) no
S3 Fe4 S2 Fe2 93.93(3) no
S2 Fe4 S4 Fe2 11.96(4) no
S2 Fe4 S4 Fe3 91.13(4) no
S4 Fe4 S2 Fe1 -93.17(4) no
S4 Fe4 S2 Fe2 -11.82(4) no
S2 Fe4 S8 C67 150.25(5) no
S8 Fe4 S2 Fe1 142.97(4) no
S8 Fe4 S2 Fe2 -135.68(4) no
S3 Fe4 S4 Fe2 -95.23(4) no
S3 Fe4 S4 Fe3 -16.06(4) no
S4 Fe4 S3 Fe1 94.93(4) no
S4 Fe4 S3 Fe3 16.20(4) no
S3 Fe4 S8 C67 -89.69(6) no
S8 Fe4 S3 Fe1 -135.81(4) no
S8 Fe4 S3 Fe3 145.45(4) no
S4 Fe4 S8 C67 33.23(7) no
S8 Fe4 S4 Fe2 131.94(4) no
S8 Fe4 S4 Fe3 -148.89(4) no
Fe1 S5 C1 C2 -34.6(4) no
Fe1 S5 C1 C6 147.0(2) no
Fe2 S6 C23 C24 74.8(3) no
Fe2 S6 C23 C28 -109.4(2) no
Fe3 S7 C45 C46 -120.0(2) no
Fe3 S7 C45 C50 67.3(3) no
Fe4 S8 C67 C68 -114.2(2) no
Fe4 S8 C67 C72 71.5(3) no
C89 N1 C93 C94 171.7(4) no
C93 N1 C89 C90 179.9(4) no
C89 N1 C97 C98 -57.5(5) no
C97 N1 C89 C90 -60.1(5) no
C89 N1 C101 C102 51.1(5) no
C101 N1 C89 C90 58.5(5) no
C93 N1 C97 C98 60.7(5) no
C97 N1 C93 C94 50.7(5) no
C93 N1 C101 C102 -67.7(5) no
C101 N1 C93 C94 -66.8(5) no
C97 N1 C101 C102 172.6(4) no
C101 N1 C97 C98 -179.0(4) no
S5 C1 C2 C3 -179.1(3) no
S5 C1 C2 C7 0.4(6) no
S5 C1 C6 C5 177.7(3) no
S5 C1 C6 C15 -1.5(6) no
C2 C1 C6 C5 -0.8(6) no
C2 C1 C6 C15 -180.0(4) no
C6 C1 C2 C3 -0.7(6) no
C6 C1 C2 C7 178.8(4) no
C1 C2 C3 C4 1.2(7) no
C1 C2 C7 C8 109.2(5) no
C1 C2 C7 C12 -81.3(5) no
C3 C2 C7 C8 -71.3(5) no
C3 C2 C7 C12 98.2(4) no
C7 C2 C3 C4 -178.3(4) no
C2 C3 C4 C5 -0.1(7) no
C3 C4 C5 C6 -1.4(7) no
C4 C5 C6 C1 1.9(7) no
C4 C5 C6 C15 -178.9(4) no
C1 C6 C15 C16 74.3(6) no
C1 C6 C15 C20 -111.7(5) no
C5 C6 C15 C16 -104.9(5) no
C5 C6 C15 C20 69.1(6) no
C2 C7 C8 C9 171.3(3) no
C2 C7 C8 C13 -7.7(6) no
C2 C7 C12 C11 -171.3(3) no
C2 C7 C12 C14 9.1(6) no
C8 C7 C12 C11 -1.9(6) no
C8 C7 C12 C14 178.5(4) no
C12 C7 C8 C9 1.8(6) no
C12 C7 C8 C13 -177.1(4) no
C7 C8 C9 C10 -1.4(7) no
C13 C8 C9 C10 177.6(4) no
C8 C9 C10 C11 1.0(8) no
C9 C10 C11 C12 -1.1(8) no
C10 C11 C12 C7 1.5(7) no
C10 C11 C12 C14 -178.9(4) no
C6 C15 C16 C17 178.0(4) no
C6 C15 C16 C21 2.7(7) no
C6 C15 C20 C19 -179.5(4) no
C6 C15 C20 C22 -1.1(7) no
C16 C15 C20 C19 -5.6(7) no
C16 C15 C20 C22 172.7(4) no
C20 C15 C16 C17 4.1(7) no
C20 C15 C16 C21 -171.2(4) no
C15 C16 C17 C18 0.2(8) no
C21 C16 C17 C18 175.6(4) no
C16 C17 C18 C19 -3.1(9) no
C17 C18 C19 C20 1.6(10) no
C18 C19 C20 C15 2.7(9) no
C18 C19 C20 C22 -175.7(5) no
S6 C23 C24 C25 -178.6(2) no
S6 C23 C24 C29 5.3(5) no
S6 C23 C28 C27 178.2(3) no
S6 C23 C28 C37 -9.2(6) no
C24 C23 C28 C27 -6.0(6) no
C24 C23 C28 C37 166.7(4) no
C28 C23 C24 C25 5.7(6) no
C28 C23 C24 C29 -170.5(4) no
C23 C24 C25 C26 -1.3(6) no
C23 C24 C29 C30 -116.3(5) no
C23 C24 C29 C34 70.8(5) no
C25 C24 C29 C30 67.5(5) no
C25 C24 C29 C34 -105.5(5) no
C29 C24 C25 C26 175.2(4) no
C24 C25 C26 C27 -2.8(7) no
C25 C26 C27 C28 2.5(7) no
C26 C27 C28 C23 1.9(7) no
C26 C27 C28 C37 -171.4(4) no
C23 C28 C37 C38 -83.9(5) no
C23 C28 C37 C42 103.8(5) no
C27 C28 C37 C38 89.0(5) no
C27 C28 C37 C42 -83.3(5) no
C24 C29 C30 C31 -173.4(4) no
C24 C29 C30 C35 4.4(6) no
C24 C29 C34 C33 171.9(4) no
C24 C29 C34 C36 -6.7(7) no
C30 C29 C34 C33 -1.1(7) no
C30 C29 C34 C36 -179.6(4) no
C34 C29 C30 C31 -0.6(7) no
C34 C29 C30 C35 177.2(4) no
C29 C30 C31 C32 1.3(7) no
C35 C30 C31 C32 -176.5(4) no
C30 C31 C32 C33 -0.3(8) no
C31 C32 C33 C34 -1.4(8) no
C32 C33 C34 C29 2.1(8) no
C32 C33 C34 C36 -179.3(4) no
C28 C37 C38 C39 -172.7(4) no
C28 C37 C38 C43 6.3(7) no
C28 C37 C42 C41 172.3(4) no
C28 C37 C42 C44 -8.4(7) no
C38 C37 C42 C41 0.1(7) no
C38 C37 C42 C44 179.4(4) no
C42 C37 C38 C39 -0.3(7) no
C42 C37 C38 C43 178.7(4) no
C37 C38 C39 C40 0.0(9) no
C43 C38 C39 C40 -179.0(6) no
C38 C39 C40 C41 0.4(11) no
C39 C40 C41 C42 -0.6(10) no
C40 C41 C42 C37 0.3(8) no
C40 C41 C42 C44 -179.0(5) no
S7 C45 C46 C47 -173.4(3) no
S7 C45 C46 C51 5.2(5) no
S7 C45 C50 C49 172.4(3) no
S7 C45 C50 C59 -5.1(6) no
C46 C45 C50 C49 -0.2(6) no
C46 C45 C50 C59 -177.6(4) no
C50 C45 C46 C47 -0.5(6) no
C50 C45 C46 C51 178.2(4) no
C45 C46 C47 C48 0.3(7) no
C45 C46 C51 C52 89.7(5) no
C45 C46 C51 C56 -94.2(5) no
C47 C46 C51 C52 -91.6(5) no
C47 C46 C51 C56 84.4(5) no
C51 C46 C47 C48 -178.4(4) no
C46 C47 C48 C49 0.5(7) no
C47 C48 C49 C50 -1.2(7) no
C48 C49 C50 C45 1.0(7) no
C48 C49 C50 C59 178.4(4) no
C45 C50 C59 C60 80.9(6) no
C45 C50 C59 C64 -102.4(5) no
C49 C50 C59 C60 -96.5(6) no
C49 C50 C59 C64 80.1(6) no
C46 C51 C52 C53 173.5(4) no
C46 C51 C52 C57 -5.2(7) no
C46 C51 C56 C55 -175.5(4) no
C46 C51 C56 C58 6.1(7) no
C52 C51 C56 C55 0.5(7) no
C52 C51 C56 C58 -177.9(4) no
C56 C51 C52 C53 -2.4(7) no
C56 C51 C52 C57 178.8(4) no
C51 C52 C53 C54 2.2(8) no
C57 C52 C53 C54 -179.0(5) no
C52 C53 C54 C55 -0.0(10) no
C53 C54 C55 C56 -2.0(11) no
C54 C55 C56 C51 1.8(9) no
C54 C55 C56 C58 -179.8(6) no
C50 C59 C60 C61 179.5(4) no
C50 C59 C60 C65 -0.2(7) no
C50 C59 C64 C63 176.5(4) no
C50 C59 C64 C66 -1.5(7) no
C60 C59 C64 C63 -6.8(7) no
C60 C59 C64 C66 175.2(4) no
C64 C59 C60 C61 2.8(7) no
C64 C59 C60 C65 -176.8(4) no
C59 C60 C61 C62 1.2(8) no
C65 C60 C61 C62 -179.2(5) no
C60 C61 C62 C63 -1.1(9) no
C61 C62 C63 C64 -3.1(9) no
C62 C63 C64 C59 7.0(8) no
C62 C63 C64 C66 -175.0(5) no
S8 C67 C68 C69 179.8(2) no
S8 C67 C68 C73 -2.9(5) no
S8 C67 C72 C71 178.5(2) no
S8 C67 C72 C81 -0.7(5) no
C68 C67 C72 C71 4.3(6) no
C68 C67 C72 C81 -174.9(3) no
C72 C67 C68 C69 -5.8(6) no
C72 C67 C68 C73 171.5(3) no
C67 C68 C69 C70 3.1(6) no
C67 C68 C73 C74 101.2(5) no
C67 C68 C73 C78 -83.0(5) no
C69 C68 C73 C74 -81.5(5) no
C69 C68 C73 C78 94.3(5) no
C73 C68 C69 C70 -174.3(4) no
C68 C69 C70 C71 1.1(7) no
C69 C70 C71 C72 -2.6(7) no
C70 C71 C72 C67 -0.1(6) no
C70 C71 C72 C81 179.1(4) no
C67 C72 C81 C82 71.4(5) no
C67 C72 C81 C86 -110.1(4) no
C71 C72 C81 C82 -107.8(4) no
C71 C72 C81 C86 70.7(5) no
C68 C73 C74 C75 176.3(4) no
C68 C73 C74 C79 -5.3(7) no
C68 C73 C78 C77 -176.4(4) no
C68 C73 C78 C80 5.0(7) no
C74 C73 C78 C77 -0.5(7) no
C74 C73 C78 C80 -179.1(4) no
C78 C73 C74 C75 0.6(7) no
C78 C73 C74 C79 179.0(4) no
C73 C74 C75 C76 -0.4(7) no
C79 C74 C75 C76 -178.8(4) no
C74 C75 C76 C77 0.2(9) no
C75 C76 C77 C78 -0.2(10) no
C76 C77 C78 C73 0.3(10) no
C76 C77 C78 C80 178.9(6) no
C72 C81 C82 C83 178.3(4) no
C72 C81 C82 C87 1.2(6) no
C72 C81 C86 C85 179.2(3) no
C72 C81 C86 C88 0.3(6) no
C82 C81 C86 C85 -2.3(6) no
C82 C81 C86 C88 178.7(4) no
C86 C81 C82 C83 -0.1(7) no
C86 C81 C82 C87 -177.2(4) no
C81 C82 C83 C84 3.4(7) no
C87 C82 C83 C84 -179.5(4) no
C82 C83 C84 C85 -4.2(8) no
C83 C84 C85 C86 1.7(8) no
C84 C85 C86 C81 1.5(7) no
C84 C85 C86 C88 -179.5(4) no
N1 C89 C90 C91 176.8(4) no
C89 C90 C91 C92 -71.1(7) no
N1 C93 C94 C95 170.0(4) no
C93 C94 C95 C96 174.6(4) no
N1 C97 C98 C99 -163.7(4) no
C97 C98 C99 C100 -58.4(7) no
N1 C101 C102 C103 169.0(4) no
C101 C102 C103 C104 174.6(5) no
C106 C105 C110 C109 3.5(10) no
C110 C105 C106 C107 -2.3(9) no
C111 C105 C106 C107 -178.3(6) no
C111 C105 C110 C109 179.5(6) no
C105 C106 C107 C108 0.2(10) no
C106 C107 C108 C109 0.8(10) no
C107 C108 C109 C110 0.5(12) no
C108 C109 C110 C105 -2.7(12) no
C113 C112 C117 C116 -1.0(12) no
C117 C112 C113 C114 -0.6(11) no
C118 C112 C113 C114 176.0(7) no
C118 C112 C117 C116 -177.5(8) no
C112 C113 C114 C115 0.6(12) no
C113 C114 C115 C116 0.9(12) no
C114 C115 C116 C117 -2.5(12) no
C115 C116 C117 C112 2.6(13) no
C143 C142 C147 C146 0.0(12) no
C147 C142 C143 C144 -0.0(11) no
C148 C142 C143 C144 180.0(6) no
C148 C142 C147 C146 -180.0(6) no
C142 C143 C144 C145 0.0(13) no
C143 C144 C145 C146 -0.0(13) no
C144 C145 C146 C147 -0.0(13) no
C145 C146 C147 C142 0.0(14) no
